data_1543213
loop_
_publ_author_name
'Barendt, Timothy A.'
'Robinson, Sean W.'
'Beer, Paul D.'

_publ_section_title
;
 Superior anion induced shuttling behaviour exhibited by a halogen bonding
 two station rotaxane
;
_journal_issue 8
_journal_name_full 'Chem. Sci.'
_journal_page_first 5171
_journal_paper_doi 10.1039/C6SC00783J
_journal_volume 7
_journal_year 2016
_chemical_compound_source synthesised
_chemical_formula_moiety
;
2(C109 H113 I N5 O6), 2(C32 H35 N3 O10), C H Cl3, 2(Cl), 2(H2 O)
;
_chemical_formula_sum 'C283 H301 Cl5 I2 N16 O34'
_chemical_formula_weight 4901.46
_chemical_name_common 'Halogen bonding molecular shuttle'
_chemical_name_systematic 'Halogen bonding two-station [2]rotaxane'
_space_group_IT_number 2
_symmetry_cell_setting triclinic
_symmetry_space_group_name_Hall '-P 1'
_symmetry_space_group_name_H-M 'P -1'
_atom_sites_solution_hydrogens difmap
_atom_sites_solution_primary other
_audit_update_record
;
2016-02-18 deposited with the CCDC.
2016-04-20 downloaded from the CCDC.
;
_cell_angle_alpha 82.872(3)
_cell_angle_beta 88.588(3)
_cell_angle_gamma 79.909(3)
_cell_formula_units_Z 1
_cell_length_a 14.8340(5)
_cell_length_b 16.4316(7)
_cell_length_c 29.3685(12)
_cell_measurement_reflns_used 11670
_cell_measurement_temperature 100
_cell_measurement_theta_max 25
_cell_measurement_theta_min 2
_cell_volume 6993.2(5)
_computing_cell_refinement 'CrysAlis, (Oxford Diffraction, 2010)'
_computing_data_collection 'Crystal Clear (Rigaku, 1997--2002)'
_computing_data_reduction 'CrysAlis, (Oxford Diffraction, 2010)'
_computing_publication_material 'CRYSTALS (Betteridge et al., 2003)'
_computing_structure_refinement 'CRYSTALS (Betteridge et al., 2003)'
_computing_structure_solution 'Superflip (Palatinus & Chapuis, 2007)'
_diffrn_ambient_pressure 101
_diffrn_ambient_temperature 100
_diffrn_measured_fraction_theta_full 0.878
_diffrn_measured_fraction_theta_max 0.855
_diffrn_measurement_device Area
_diffrn_measurement_device_type synchrotron
_diffrn_measurement_method \w
_diffrn_radiation_monochromator synchrotron
_diffrn_radiation_type synchrotron
_diffrn_radiation_wavelength 0.68890
_diffrn_reflns_av_R_equivalents 0.295
_diffrn_reflns_limit_h_max 18
_diffrn_reflns_limit_h_min -18
_diffrn_reflns_limit_k_max 21
_diffrn_reflns_limit_k_min -20
_diffrn_reflns_limit_l_max 37
_diffrn_reflns_limit_l_min 0
_diffrn_reflns_number 30677
_diffrn_reflns_theta_full 25.117
_diffrn_reflns_theta_max 26.163
_diffrn_reflns_theta_min 1.662
_diffrn_standards_decay_% -
_diffrn_standards_number 0
_exptl_absorpt_coefficient_mu 0.309
_exptl_absorpt_correction_T_max 1.00
_exptl_absorpt_correction_T_min 0.53
_exptl_absorpt_correction_type multi-scan
_exptl_absorpt_process_details 'CrysAlisPro, (Agilent, 2011)'
_exptl_crystal_colour yellow
_exptl_crystal_density_diffrn 1.164
_exptl_crystal_density_meas ?
_exptl_crystal_density_method 'not measured'
_exptl_crystal_description needle
_exptl_crystal_F_000 2573.997
_exptl_crystal_preparation 'Molecular machine'
_exptl_crystal_recrystallization_method 'Vapour diffusion'
_exptl_crystal_size_max 0.120
_exptl_crystal_size_mid 0.010
_exptl_crystal_size_min 0.010
_platon_squeeze_details
;
The discrete Fourier transform of the void region were treated as 
contributions to the A and B parts of the calculated structure factors.
;
_refine_diff_density_max 1.09
_refine_diff_density_min -1.04
_refine_ls_extinction_method None
_refine_ls_goodness_of_fit_ref 0.9710
_refine_ls_hydrogen_treatment constr
_refine_ls_matrix_type full
_refine_ls_number_parameters 1808
_refine_ls_number_reflns 11809
_refine_ls_number_restraints 3001
_refine_ls_R_factor_all 0.1988
_refine_ls_R_factor_gt 0.1389
_refine_ls_shift/su_max 0.0002641
_refine_ls_shift/su_mean 0.0000171
_refine_ls_structure_factor_coef Fsqd
_refine_ls_weighting_details
;
 Method, part 1, Chebychev polynomial, (Watkin, 1994, Prince, 1982) 
 [weight] = 1.0/[A~0~*T~0~(x)+A~1~*T~1~(x) ... +A~n-1~]*T~n-1~(x)] 
 where A~i~ are the Chebychev coefficients listed below and x= Fcalc/Fmax 
 Method = Robust Weighting (Prince, 1982) 
 W = [weight] * [1-(deltaF/6*sigmaF)^2^]^2^ 
 A~i~ are: 
 0.401E+04 0.636E+04 0.391E+04 0.160E+04 348. 
;
_refine_ls_weighting_scheme calc
_refine_ls_wR_factor_all 0.3827
_refine_ls_wR_factor_gt 0.3230
_refine_ls_wR_factor_ref 0.3827
_reflns_limit_h_max 18
_reflns_limit_h_min -18
_reflns_limit_k_max 20
_reflns_limit_k_min -20
_reflns_limit_l_max 37
_reflns_limit_l_min 0
_reflns_number_gt 6475
_reflns_number_total 30677
_reflns_threshold_expression I>2.0\s(I)
_oxford_diffrn_Wilson_B_factor 5.96
_oxford_diffrn_Wilson_scale 0.41
_oxford_refine_ls_r_factor_ref 0.1988
_oxford_refine_ls_scale 2.09(3)
_oxford_reflns_number_all 11810
_oxford_reflns_threshold_expression_ref I>-3.0\s(I)
_cod_data_source_file c6sc00783j2.cif
_cod_data_source_block 5Cl
_cod_depositor_comments
;
The following automatic conversions were performed:

'_atom_sites_solution_primary' value 'Other' changed to 'other'
according to
/usr/data/users/saulius/crontab/automatic-downloads/rss-feeds/RSC/lib/dictionaries/cif_core.dic
dictionary named 'cif_core.dic' version 2.4.2 from 2011-04-26.

'_exptl_crystal_density_meas' value 'not measured' was changed to '?'
- the value is perceived as not measured.

Automatic conversion script
Id: cif_fix_values 4268 2015-11-12 08:31:59Z antanas 

 Adding full bibliography for 1543213.cif.
;
_cod_original_cell_volume 6993.2(3)
_cod_original_sg_symbol_H-M 'P -1 '
_cod_database_code 1543213
_platon_squeeze_void_probe_radius 1.20

loop_
_symmetry_equiv_pos_as_xyz
x,y,z
-x,-y,-z

loop_
_atom_site_label
_atom_site_type_symbol
_atom_site_fract_x
_atom_site_fract_y
_atom_site_fract_z
_atom_site_U_iso_or_equiv
_atom_site_occupancy
_atom_site_adp_type
_atom_site_refinement_flags_posn
_atom_site_refinement_flags_adp
_atom_site_refinement_flags_occupancy
_atom_site_disorder_assembly
_atom_site_disorder_group
C1 C 0.5991(11) 0.0827(10) -0.1647(7) 0.1274 1.0000 Uani D U . . .
C2 C 0.5055(10) 0.1136(10) -0.1613(7) 0.1234 1.0000 Uani D U . . .
C3 C 0.4759(8) 0.1831(10) -0.1384(6) 0.1116 1.0000 Uani D U . . .
C4 C 0.5404(9) 0.2250(8) -0.1219(6) 0.1013 1.0000 Uani D U . . .
C5 C 0.6342(8) 0.1948(9) -0.1261(6) 0.1021 1.0000 Uani D U . . .
C6 C 0.6633(8) 0.1238(9) -0.1477(6) 0.1109 1.0000 Uani D U . . .
N7 N 0.6344(17) 0.0102(12) -0.1902(8) 0.1508 1.0000 Uani . U . . .
O8 O 0.7120(13) -0.0254(11) -0.1843(8) 0.1923 1.0000 Uani . U . . .
O9 O 0.5756(16) -0.0117(12) -0.2121(7) 0.2004 1.0000 Uani . U . . .
C10 C 0.3703(15) 0.2058(14) -0.1346(8) 0.1198 1.0000 Uani . U . . .
O11 O 0.3217(10) 0.1608(9) -0.1475(5) 0.1404 1.0000 Uani . U . . .
N12 N 0.3394(11) 0.2708(11) -0.1142(6) 0.1238 1.0000 Uani . U . . .
C13 C 0.2392(13) 0.3052(14) -0.1122(8) 0.1308 1.0000 Uani . U . . .
C14 C 0.2017(13) 0.2787(13) -0.0652(7) 0.1228 1.0000 Uani . U . . .
O15 O 0.2141(8) 0.3356(6) -0.0350(3) 0.1111 1.0000 Uani D U . . .
C16 C 0.1942(9) 0.3319(5) 0.0118(3) 0.0995 1.0000 Uani D U . . .
C17 C 0.1926(9) 0.4019(4) 0.0346(3) 0.0973 1.0000 Uani D U . . .
C18 C 0.1783(9) 0.3968(5) 0.0822(3) 0.1005 1.0000 Uani D U . . .
C19 C 0.1612(8) 0.3226(5) 0.1069(3) 0.1042 1.0000 Uani D U . . .
C20 C 0.1593(10) 0.2533(5) 0.0838(3) 0.1046 1.0000 Uani D U . . .
C21 C 0.1758(10) 0.2579(5) 0.0364(3) 0.1031 1.0000 Uani D U . . .
H21 H 0.4624 0.0881 -0.1752 0.1419 1.0000 Uiso R . . . .
O22 O 0.1431(8) 0.3186(6) 0.1539(3) 0.1216 1.0000 Uani D U . . .
C23 C 0.151(7) 0.2341(9) 0.1743(8) 0.1289 0.21(2) Uani D U P 7 1
C24 C 0.120(3) 0.234(2) 0.2239(8) 0.1444 0.21(2) Uani D U P 7 1
O25 O 0.200(4) 0.215(2) 0.2517(18) 0.1555 0.21(2) Uani D U P 7 1
C26 C 0.234(6) 0.288(3) 0.258(4) 0.1544 0.21(2) Uani D U P 7 1
C27 C 0.323(4) 0.262(4) 0.285(3) 0.1545 0.21(2) Uani D U P 7 1
C28 C 0.369(3) 0.319(5) 0.296(3) 0.1540 0.21(2) Uani D U P 7 1
C29 C 0.473(3) 0.304(6) 0.295(3) 0.1542 0.21(2) Uani D U P 7 1
O30 O 0.501(4) 0.347(5) 0.2532(17) 0.1519 0.21(2) Uani D U P 7 1
C31 C 0.595(4) 0.356(2) 0.2551(10) 0.1498 0.21(2) Uani D U P 7 1
C32 C 0.631(6) 0.3593(19) 0.2064(10) 0.1445 0.21(2) Uani D U P 7 1
O33 O 0.6326(9) 0.2801(7) 0.1909(3) 0.1443 1.0000 Uani D U . . .
C34 C 0.6506(11) 0.2863(6) 0.1438(3) 0.1261 1.0000 Uani D U . . .
C35 C 0.6623(11) 0.3627(5) 0.1196(3) 0.1213 1.0000 Uani D U . . .
C36 C 0.6810(10) 0.3687(5) 0.0723(3) 0.1172 1.0000 Uani D U . . .
C37 C 0.6903(9) 0.2979(5) 0.0493(3) 0.1078 1.0000 Uani D U . . .
C38 C 0.6769(10) 0.2220(5) 0.0733(3) 0.1057 1.0000 Uani D U . . .
C39 C 0.6554(10) 0.2165(5) 0.1203(3) 0.1145 1.0000 Uani D U . . .
O40 O 0.7104(8) 0.3036(6) 0.0024(3) 0.1146 1.0000 Uani D U . . .
C41 C 0.7125(13) 0.3821(11) -0.0253(7) 0.1156 1.0000 Uani . U . . .
H41 H 0.5200 0.2743 -0.1081 0.1165 1.0000 Uiso R . . . .
C42 C 0.7376(13) 0.3612(12) -0.0731(7) 0.1194 1.0000 Uani . U . . .
N43 N 0.6804(11) 0.3159(9) -0.0958(5) 0.1115 1.0000 Uani . U . . .
C44 C 0.7027(13) 0.2373(12) -0.1053(7) 0.1038 1.0000 Uani . U . . .
O45 O 0.7822(9) 0.1962(9) -0.0991(5) 0.1244 1.0000 Uani . U . . .
C49 C 1.0280(5) -0.8655(4) -0.4381(2) 0.1452 1.0000 Uani D U . . .
C50 C 1.1171(6) -0.9315(5) -0.4396(2) 0.1706 1.0000 Uani D U . . .
C51 C 1.1784(6) -0.9496(6) -0.4040(3) 0.1907 1.0000 Uani D U . . .
C52 C 1.2594(6) -1.0103(6) -0.4052(4) 0.2060 1.0000 Uani D U . . .
C53 C 1.2806(6) -1.0544(5) -0.4419(4) 0.2082 1.0000 Uani D U . . .
C54 C 1.2191(7) -1.0365(5) -0.4774(4) 0.2023 1.0000 Uani D U . . .
C55 C 1.1384(6) -0.9754(5) -0.4763(3) 0.1872 1.0000 Uani D U . . .
C56 C 1.3696(6) -1.1208(6) -0.4432(6) 0.2230 1.0000 Uani D U . . .
C57 C 1.4491(11) -1.0912(19) -0.4204(19) 0.2265 0.51(2) Uani D U P 1 1
C58 C 1.395(2) -1.133(3) -0.4937(6) 0.2292 0.51(2) Uani D U P 1 1
C59 C 1.3535(16) -1.2048(11) -0.4170(18) 0.2242 0.51(2) Uani D U P 1 1
C60 C 1.0102(6) -0.8211(5) -0.4880(2) 0.1775 1.0000 Uani D U . . .
C61 C 1.0761(7) -0.7862(5) -0.5131(3) 0.2054 1.0000 Uani D U . . .
H61 H 0.7270 0.1041 -0.1512 0.1301 1.0000 Uiso R . . . .
C62 C 1.0595(11) -0.7450(5) -0.5584(3) 0.2321 1.0000 Uani D U . . .
C63 C 0.9766(12) -0.7380(6) -0.5797(3) 0.2441 1.0000 Uani D U . . .
C64 C 0.9111(10) -0.7736(6) -0.5548(3) 0.2361 1.0000 Uani D U . . .
C65 C 0.9277(7) -0.8149(6) -0.5094(3) 0.2118 1.0000 Uani D U . . .
C66 C 0.9582(16) -0.6922(6) -0.6293(3) 0.2604 1.0000 Uani D U . . .
C67 C 0.868(3) -0.628(3) -0.6299(7) 0.2655 0.62(3) Uani D U P 2 1
C68 C 1.039(3) -0.647(4) -0.6451(11) 0.2663 0.62(3) Uani D U P 2 1
C69 C 0.949(5) -0.7564(12) -0.6627(6) 0.2603 0.62(3) Uani D U P 2 1
C70 C 0.9439(5) -0.9063(4) -0.4207(3) 0.1460 1.0000 Uani D U . . .
C71 C 0.8595(5) -0.8594(5) -0.4141(3) 0.1533 1.0000 Uani D U . . .
C72 C 0.7831(5) -0.8966(7) -0.3979(3) 0.1664 1.0000 Uani D U . . .
C73 C 0.7896(7) -0.9813(7) -0.3878(3) 0.1716 1.0000 Uani D U . . .
C74 C 0.8741(7) -1.0281(5) -0.3943(3) 0.1656 1.0000 Uani D U . . .
C75 C 0.9504(6) -0.9909(4) -0.4106(3) 0.1519 1.0000 Uani D U . . .
C76 C 0.7060(8) -1.0220(9) -0.3695(3) 0.1907 1.0000 Uani D U . . .
C77 C 0.717(2) -1.050(3) -0.3173(5) 0.2211 0.65(5) Uani D U P 5 1
C78 C 0.6164(8) -0.9578(15) -0.3782(19) 0.2161 0.65(5) Uani D U P 5 1
C79 C 0.701(2) -1.098(2) -0.3948(14) 0.1665 0.65(5) Uani D U P 5 1
C80 C 1.0372(16) -0.8012(11) -0.4019(5) 0.1397 1.0000 Uani D U . . .
C81 C 1.0650(16) -0.7255(11) -0.4169(5) 0.1415 1.0000 Uani D U . . .
C82 C 1.0677(16) -0.6677(9) -0.3862(6) 0.1412 1.0000 Uani D U . . .
C83 C 1.0457(17) -0.6862(10) -0.3400(5) 0.1409 1.0000 Uani D U . . .
C84 C 1.0212(16) -0.7630(11) -0.3245(4) 0.1446 1.0000 Uani D U . . .
C85 C 1.0181(17) -0.8207(10) -0.3554(5) 0.1485 1.0000 Uani D U . . .
O86 O 1.0500(11) -0.6267(10) -0.3106(5) 0.1530 1.0000 Uani D U . . .
C87 C 1.0026(17) -0.6341(13) -0.2687(7) 0.1601 1.0000 Uani D U . . .
C88 C 1.0026(13) -0.5555(14) -0.2452(9) 0.1589 1.0000 Uani D U . . .
C89 C 1.1008(12) -0.5561(14) -0.2300(8) 0.1444 1.0000 Uani D U . . .
N90 N 1.0947(10) -0.4934(11) -0.1986(6) 0.1198 1.0000 Uani . U . . .
C91 C 1.1203(13) -0.4152(13) -0.2126(8) 0.1123 1.0000 Uani . U . . .
O92 O 1.1394(10) -0.3980(9) -0.2544(5) 0.1364 1.0000 Uani . U . . .
C93 C 1.1137(10) -0.3530(11) -0.1804(6) 0.0907 1.0000 Uani . U . . .
C94 C 1.1292(11) -0.2729(11) -0.1941(6) 0.0944 1.0000 Uani . U . . .
C95 C 1.1260(10) -0.2152(11) -0.1625(6) 0.0887 1.0000 Uani . U . . .
C96 C 1.1072(9) -0.2358(10) -0.1165(6) 0.0780 1.0000 Uani . U . . .
C97 C 1.0875(9) -0.3187(9) -0.1016(6) 0.0749 1.0000 Uani . U . . .
C98 C 1.0924(10) -0.3757(10) -0.1334(6) 0.0822 1.0000 Uani . U . . .
C99 C 1.1010(10) -0.1736(10) -0.0842(6) 0.0800 1.0000 Uani . U . . .
O100 O 1.1166(7) -0.1037(7) -0.0946(4) 0.0977 1.0000 Uani . U . . .
N101 N 1.0807(8) -0.1993(8) -0.0378(5) 0.0808 1.0000 Uani . U . . .
C102 C 1.0639(9) -0.2816(10) -0.0208(6) 0.0737 1.0000 Uani . U . . .
O103 O 1.0472(7) -0.2996(6) 0.0206(4) 0.0883 1.0000 Uani . U . . .
C104 C 1.0703(9) -0.3419(9) -0.0537(6) 0.0746 1.0000 Uani . U . . .
C105 C 1.0567(10) -0.4228(9) -0.0399(6) 0.0834 1.0000 Uani . U . . .
C106 C 1.0567(11) -0.4836(10) -0.0710(7) 0.0951 1.0000 Uani . U . . .
C107 C 1.0731(11) -0.4589(10) -0.1167(7) 0.0903 1.0000 Uani . U . . .
C108 C 1.0717(13) -0.5177(12) -0.1520(8) 0.1093 1.0000 Uani . U . . .
O109 O 1.0473(10) -0.5874(9) -0.1398(5) 0.1391 1.0000 Uani . U . . .
C110 C 1.0713(10) -0.1383(10) -0.0032(6) 0.0886 1.0000 Uani . U . . .
C111 C 0.9704(7) -0.1010(8) 0.0026(4) 0.0778 1.0000 Uani D U . . .
C112 C 0.9307(8) -0.1029(8) 0.0463(4) 0.0852 1.0000 Uani D U . . .
C113 C 0.8390(8) -0.0665(9) 0.0518(4) 0.0854 1.0000 Uani D U . . .
C114 C 0.7871(7) -0.0275(8) 0.0137(4) 0.0718 1.0000 Uani D U . . .
C115 C 0.8265(7) -0.0264(8) -0.0302(4) 0.0734 1.0000 Uani D U . . .
C116 C 0.9187(7) -0.0615(8) -0.0356(4) 0.0756 1.0000 Uani D U . . .
C117 C 0.6856(7) 0.0151(8) 0.0192(4) 0.0809 1.0000 Uani D U . . .
C118 C 0.6372(8) -0.0056(8) 0.0592(4) 0.0959 1.0000 Uani D U . . .
C119 C 0.5470(8) 0.0349(9) 0.0655(4) 0.0972 1.0000 Uani D U . . .
C120 C 0.5042(7) 0.0952(8) 0.0319(5) 0.0882 1.0000 Uani D U . . .
C121 C 0.5522(8) 0.1165(8) -0.0078(4) 0.0925 1.0000 Uani D U . . .
H121 H 0.3819 0.2982 -0.1011 0.1383 1.0000 Uiso R . . . .
C122 C 0.6425(8) 0.0758(9) -0.0143(4) 0.0912 1.0000 Uani D U . . .
C123 C 0.4076(10) 0.1420(10) 0.0386(6) 0.0943 1.0000 Uani . U . . .
N124 N 0.4071(9) 0.2013(9) 0.0747(6) 0.1031 1.0000 Uani . U . . .
N125 N 0.3989(10) 0.1713(10) 0.1183(6) 0.1090 1.0000 Uani . U . . .
N126 N 0.4047(10) 0.2325(11) 0.1415(6) 0.1131 1.0000 Uani . U . . .
C127 C 0.4198(11) 0.3040(13) 0.1113(8) 0.1104 1.0000 Uani . U . . .
C128 C 0.4227(11) 0.2828(12) 0.0676(7) 0.1048 1.0000 Uani . U . . .
C129 C 0.4032(14) 0.2258(12) 0.1913(7) 0.1314 1.0000 Uani . U . . .
I130 I 0.43990(8) 0.34863(8) 0.00486(6) 0.1112 1.0000 Uani . U . . .
C131 C 0.4272(11) 0.3847(12) 0.1316(8) 0.1185 1.0000 Uani . U . . .
H131 H 0.2284 0.3642 -0.1186 0.1510 1.0000 Uiso R . . . .
O132 O 0.3370(7) 0.4200(7) 0.1495(5) 0.1126 1.0000 Uani . U . . .
H132 H 0.2095 0.2822 -0.1345 0.1510 1.0000 Uiso R . . . .
C133 C 0.3360(12) 0.4759(11) 0.1813(7) 0.1040 1.0000 Uani . U . . .
C134 C 0.2573(13) 0.4889(12) 0.2075(7) 0.1096 1.0000 Uani . U . . .
C135 C 0.2511(13) 0.5449(12) 0.2402(7) 0.1109 1.0000 Uani . U . . .
C136 C 0.3187(13) 0.5894(12) 0.2472(7) 0.1085 1.0000 Uani . U . . .
C137 C 0.3999(12) 0.5718(11) 0.2208(7) 0.1063 1.0000 Uani . U . . .
C138 C 0.4053(12) 0.5170(11) 0.1882(7) 0.1070 1.0000 Uani . U . . .
C139 C 0.3064(4) 0.6520(4) 0.2847(2) 0.1091 1.0000 Uani D U . . .
C140 C 0.2380(5) 0.7326(4) 0.2667(2) 0.1122 1.0000 Uani D U . . .
C141 C 0.1915(5) 0.7396(4) 0.2262(2) 0.1063 1.0000 Uani D U . . .
H141 H 0.2324 0.2246 -0.0538 0.1424 1.0000 Uiso R . . . .
C142 C 0.1282(5) 0.8125(5) 0.2101(2) 0.1177 1.0000 Uani D U . . .
H142 H 0.1380 0.2781 -0.0675 0.1424 1.0000 Uiso R . . . .
C143 C 0.1107(5) 0.8803(4) 0.2340(3) 0.1152 1.0000 Uani D U . . .
C144 C 0.1576(5) 0.8735(4) 0.2745(3) 0.1232 1.0000 Uani D U . . .
C145 C 0.2207(5) 0.8005(4) 0.2906(2) 0.1182 1.0000 Uani D U . . .
C146 C 0.0414(5) 0.9605(5) 0.2163(4) 0.1347 1.0000 Uani D U . . .
C147 C -0.0575(6) 0.9419(12) 0.2203(16) 0.1757 0.66(5) Uani D U P 6 1
C148 C 0.050(2) 1.0312(10) 0.2455(11) 0.1466 0.66(5) Uani D U P 6 1
C149 C 0.062(2) 0.9887(18) 0.1654(6) 0.1342 0.66(5) Uani D U P 6 1
C150 C 0.3967(5) 0.6846(5) 0.2935(2) 0.1227 1.0000 Uani D U . . .
C151 C 0.4340(5) 0.7364(5) 0.2610(2) 0.1305 1.0000 Uani D U . . .
C152 C 0.5165(5) 0.7657(5) 0.2689(3) 0.1533 1.0000 Uani D U . . .
C153 C 0.5627(5) 0.7443(6) 0.3097(4) 0.1731 1.0000 Uani D U . . .
C154 C 0.5252(5) 0.6927(6) 0.3423(3) 0.1790 1.0000 Uani D U . . .
C155 C 0.4430(5) 0.6631(5) 0.3343(2) 0.1619 1.0000 Uani D U . . .
C156 C 0.6533(5) 0.7764(6) 0.3184(5) 0.1911 1.0000 Uani D U . . .
C157 C 0.695(2) 0.734(3) 0.3651(12) 0.2142 0.68(6) Uani D U P 3 1
C158 C 0.6327(12) 0.8720(9) 0.319(2) 0.2100 0.68(6) Uani D U P 3 1
C159 C 0.7231(17) 0.755(4) 0.2796(13) 0.2006 0.68(6) Uani D U P 3 1
C160 C 0.2789(5) 0.6059(4) 0.3314(2) 0.1324 1.0000 Uani D U . . .
C161 C 0.2122(5) 0.6428(5) 0.3591(3) 0.1494 1.0000 Uani D U . . .
C162 C 0.1885(6) 0.6015(7) 0.4021(3) 0.1692 1.0000 Uani D U . . .
C163 C 0.2307(7) 0.5223(7) 0.4181(3) 0.1876 1.0000 Uani D U . . .
C164 C 0.2976(7) 0.4855(5) 0.3904(3) 0.1788 1.0000 Uani D U . . .
C165 C 0.3213(6) 0.5268(4) 0.3475(3) 0.1622 1.0000 Uani D U . . .
C166 C 0.2060(9) 0.4776(9) 0.4657(3) 0.2122 1.0000 Uani D U . . .
Cl167 Cl 0.4583(4) 0.4274(3) -0.0914(2) 0.1304 1.0000 Uani . U . . .
C167 C 0.220(4) 0.5313(19) 0.5040(4) 0.2214 0.61(2) Uani D U P 4 1
C168 C 0.1048(14) 0.465(3) 0.4657(8) 0.2172 0.61(2) Uani D U P 4 1
C169 C 0.269(3) 0.3915(17) 0.4752(9) 0.2130 0.61(2) Uani D U P 4 1
H171 H 0.1992 0.4536 0.0175 0.1127 1.0000 Uiso R . . . .
H181 H 0.1831 0.4432 0.0977 0.1176 1.0000 Uiso R . . . .
Cl201 Cl 0.4313(9) -0.0881(10) -0.2782(7) 0.2062 0.5000 Uani D U . . .
H201 H 0.1457 0.2034 0.1004 0.1187 1.0000 Uiso R . . . .
Cl202 Cl 0.3185(9) -0.0161(9) -0.2030(5) 0.1795 0.5000 Uani D U . . .
Cl203 Cl 0.2364(9) -0.0894(10) -0.2743(6) 0.1878 0.5000 Uani D U . . .
C204 C 0.3354(10) -0.0932(14) -0.2412(7) 0.1924 0.5000 Uani D U . . .
O205 O 0.6629(9) 0.5577(10) 0.1982(6) 0.1609 1.0000 Uani . . . . .
H211 H 0.1752 0.2103 0.0211 0.1162 1.0000 Uiso R . . . .
C223 C 0.1266(15) 0.2499(8) 0.1856(5) 0.1286 0.79(2) Uani D U P 7 2
C224 C 0.1272(11) 0.2745(15) 0.2336(3) 0.1497 0.79(2) Uani D U P 7 2
O225 O 0.2193(10) 0.2781(13) 0.2440(6) 0.1580 0.79(2) Uani D U P 7 2
C226 C 0.2252(13) 0.3090(19) 0.2869(6) 0.1785 0.79(2) Uani D U P 7 2
C227 C 0.3182(16) 0.3350(13) 0.2890(8) 0.1919 0.79(2) Uani D U P 7 2
C228 C 0.3861(13) 0.2851(17) 0.3125(9) 0.2056 0.79(2) Uani D U P 7 2
C229 C 0.4799(13) 0.310(2) 0.3132(7) 0.2106 0.79(2) Uani D U P 7 2
O230 O 0.5160(15) 0.311(2) 0.2678(5) 0.2018 0.79(2) Uani D U P 7 2
C231 C 0.6107(14) 0.316(2) 0.2672(5) 0.1872 0.79(2) Uani D U P 7 2
H231 H 0.1982 0.1875 0.1724 0.1386 0.21(2) Uiso R . P 7 1
C232 C 0.635(2) 0.3456(12) 0.2184(7) 0.1657 0.79(2) Uani D U P 7 2
H232 H 0.0934 0.2190 0.1690 0.1386 0.21(2) Uiso R . P 7 1
H241 H 0.0923 0.2911 0.2229 0.1590 0.21(2) Uiso R . P 7 1
H242 H 0.0871 0.2012 0.2450 0.1590 0.21(2) Uiso R . P 7 1
C257 C 1.404(2) -1.152(3) -0.3937(7) 0.2319 0.49(2) Uani D U P 1 2
C258 C 1.4447(15) -1.0814(14) -0.4710(19) 0.2353 0.49(2) Uani D U P 1 2
C259 C 1.3492(14) -1.1954(18) -0.4663(19) 0.2122 0.49(2) Uani D U P 1 2
C267 C 0.864(4) -0.706(6) -0.6463(17) 0.2722 0.38(3) Uani D U P 2 2
C268 C 0.957(9) -0.5977(12) -0.6293(9) 0.2560 0.38(3) Uani D U P 2 2
C269 C 1.035(5) -0.727(5) -0.6621(9) 0.2730 0.38(3) Uani D U P 2 2
C277 C 0.7388(16) -1.098(4) -0.333(3) 0.2092 0.35(5) Uani D U P 5 2
C278 C 0.635(3) -0.957(2) -0.347(3) 0.1859 0.35(5) Uani D U P 5 2
C279 C 0.660(4) -1.052(6) -0.4098(7) 0.2017 0.35(5) Uani D U P 5 2
H311 H 0.6070 0.3936 0.2751 0.1979 0.21(2) Uiso R . P 7 1
H312 H 0.6346 0.3038 0.2622 0.1979 0.21(2) Uiso R . P 7 1
H321 H 0.6882 0.3787 0.2028 0.1767 0.21(2) Uiso R . P 7 1
H322 H 0.5828 0.4042 0.1981 0.1767 0.21(2) Uiso R . P 7 1
C347 C -0.040(3) 0.9360(8) 0.192(3) 0.1405 0.34(5) Uani D U P 6 2
C348 C 0.004(4) 1.008(3) 0.2573(5) 0.1383 0.34(5) Uani D U P 6 2
C349 C 0.0902(17) 1.018(2) 0.182(2) 0.1480 0.34(5) Uani D U P 6 2
H351 H 0.6559 0.4108 0.1351 0.1399 1.0000 Uiso R . . . .
C357 C 0.661(4) 0.785(8) 0.3700(9) 0.1959 0.32(6) Uani D U P 3 2
C358 C 0.653(4) 0.862(4) 0.290(3) 0.1899 0.32(6) Uani D U P 3 2
C359 C 0.7367(7) 0.714(4) 0.304(4) 0.2043 0.32(6) Uani D U P 3 2
H361 H 0.6883 0.4208 0.0560 0.1361 1.0000 Uiso R . . . .
C367 C 0.286(3) 0.470(5) 0.4996(9) 0.2158 0.39(2) Uani D U P 4 2
C368 C 0.119(3) 0.528(3) 0.4851(14) 0.2121 0.39(2) Uani D U P 4 2
C369 C 0.188(6) 0.389(2) 0.4601(7) 0.2142 0.39(2) Uani D U P 4 2
H381 H 0.6844 0.1736 0.0580 0.1204 1.0000 Uiso R . . . .
H391 H 0.6420 0.1659 0.1359 0.1287 1.0000 Uiso R . . . .
H411 H 0.7562 0.4102 -0.0137 0.1350 1.0000 Uiso R . . . .
H412 H 0.6540 0.4166 -0.0262 0.1350 1.0000 Uiso R . . . .
H421 H 0.7402 0.4119 -0.0921 0.1391 1.0000 Uiso R . . . .
H422 H 0.7969 0.3280 -0.0708 0.1391 1.0000 Uiso R . . . .
H431 H 0.6216 0.3453 -0.1053 0.1289 1.0000 Uiso R . . . .
H511 H 1.1659 -0.9216 -0.3775 0.2247 1.0000 Uiso R . . . .
H521 H 1.2997 -1.0213 -0.3796 0.2452 1.0000 Uiso R . . . .
H541 H 1.2313 -1.0650 -0.5037 0.2409 1.0000 Uiso R . . . .
H551 H 1.0982 -0.9641 -0.5019 0.2192 1.0000 Uiso R . . . .
H571 H 1.5028 -1.1321 -0.4214 0.2672 0.51(2) Uiso R . P 1 1
H572 H 1.4592 -1.0403 -0.4371 0.2672 0.51(2) Uiso R . P 1 1
H573 H 1.4349 -1.0828 -0.3894 0.2672 0.51(2) Uiso R . P 1 1
H581 H 1.4494 -1.1735 -0.4942 0.2666 0.51(2) Uiso R . P 1 1
H582 H 1.3464 -1.1518 -0.5071 0.2666 0.51(2) Uiso R . P 1 1
H583 H 1.4054 -1.0820 -0.5106 0.2666 0.51(2) Uiso R . P 1 1
H591 H 1.4078 -1.2450 -0.4180 0.2680 0.51(2) Uiso R . P 1 1
H592 H 1.3045 -1.2240 -0.4302 0.2680 0.51(2) Uiso R . P 1 1
H593 H 1.3391 -1.1967 -0.3860 0.2680 0.51(2) Uiso R . P 1 1
H611 H 1.1351 -0.7903 -0.5001 0.2333 1.0000 Uiso R . . . .
H621 H 1.1071 -0.7221 -0.5748 0.2637 1.0000 Uiso R . . . .
H641 H 0.8524 -0.7702 -0.5679 0.2717 1.0000 Uiso R . . . .
H651 H 0.8804 -0.8383 -0.4932 0.2426 1.0000 Uiso R . . . .
H671 H 0.8569 -0.6003 -0.6602 0.3073 0.62(3) Uiso R . P 2 1
H672 H 0.8151 -0.6487 -0.6185 0.3073 0.62(3) Uiso R . P 2 1
H673 H 0.8826 -0.5896 -0.6106 0.3073 0.62(3) Uiso R . P 2 1
H681 H 1.0263 -0.6188 -0.6752 0.3189 0.62(3) Uiso R . P 2 1
H682 H 1.0887 -0.6912 -0.6460 0.3189 0.62(3) Uiso R . P 2 1
H683 H 1.0534 -0.6084 -0.6258 0.3189 0.62(3) Uiso R . P 2 1
H691 H 0.9375 -0.7281 -0.6927 0.2999 0.62(3) Uiso R . P 2 1
H692 H 0.9990 -0.8012 -0.6636 0.2999 0.62(3) Uiso R . P 2 1
H693 H 0.8962 -0.7776 -0.6513 0.2999 0.62(3) Uiso R . P 2 1
H711 H 0.8522 -0.8006 -0.4207 0.1800 1.0000 Uiso R . . . .
H721 H 0.7259 -0.8616 -0.3941 0.1917 1.0000 Uiso R . . . .
H741 H 0.8815 -1.0869 -0.3875 0.1910 1.0000 Uiso R . . . .
H751 H 1.0076 -1.0260 -0.4145 0.1750 1.0000 Uiso R . . . .
H771 H 0.6656 -1.0748 -0.3066 0.2424 0.65(5) Uiso R . P 5 1
H772 H 0.7716 -1.0888 -0.3098 0.2424 0.65(5) Uiso R . P 5 1
H773 H 0.7172 -1.0014 -0.3033 0.2424 0.65(5) Uiso R . P 5 1
H781 H 0.5657 -0.9828 -0.3670 0.2401 0.65(5) Uiso R . P 5 1
H782 H 0.6116 -0.9441 -0.4105 0.2401 0.65(5) Uiso R . P 5 1
H783 H 0.6165 -0.9087 -0.3643 0.2401 0.65(5) Uiso R . P 5 1
H791 H 0.6498 -1.1225 -0.3835 0.1872 0.65(5) Uiso R . P 5 1
H792 H 0.7557 -1.1371 -0.3874 0.1872 0.65(5) Uiso R . P 5 1
H793 H 0.6964 -1.0851 -0.4271 0.1872 0.65(5) Uiso R . P 5 1
H811 H 1.0850 -0.7143 -0.4477 0.1643 1.0000 Uiso R . . . .
H821 H 1.0809 -0.6141 -0.3971 0.1641 1.0000 Uiso R . . . .
H841 H 1.0103 -0.7775 -0.2928 0.1678 1.0000 Uiso R . . . .
H851 H 1.0028 -0.8736 -0.3447 0.1738 1.0000 Uiso R . . . .
H871 H 1.0325 -0.6816 -0.2496 0.1840 1.0000 Uiso R . . . .
H872 H 0.9413 -0.6401 -0.2739 0.1840 1.0000 Uiso R . . . .
H881 H 0.9817 -0.5072 -0.2661 0.1844 1.0000 Uiso R . . . .
H882 H 0.9634 -0.5565 -0.2192 0.1844 1.0000 Uiso R . . . .
H891 H 1.1372 -0.5429 -0.2560 0.1692 1.0000 Uiso R . . . .
H892 H 1.1267 -0.6091 -0.2146 0.1692 1.0000 Uiso R . . . .
H941 H 1.1428 -0.2572 -0.2254 0.1078 1.0000 Uiso R . . . .
H951 H 1.1372 -0.1608 -0.1731 0.1030 1.0000 Uiso R . . . .
H1051 H 1.0469 -0.4384 -0.0082 0.0959 1.0000 Uiso R . . . .
H1061 H 1.0461 -0.5382 -0.0605 0.1097 1.0000 Uiso R . . . .
H1101 H 1.1045 -0.0949 -0.0133 0.1036 1.0000 Uiso R . . . .
H1102 H 1.0950 -0.1662 0.0254 0.1036 1.0000 Uiso R . . . .
H1121 H 0.9661 -0.1284 0.0724 0.0973 1.0000 Uiso R . . . .
H1131 H 0.8119 -0.0690 0.0815 0.1006 1.0000 Uiso R . . . .
H1151 H 0.7903 -0.0031 -0.0564 0.0891 1.0000 Uiso R . . . .
H1161 H 0.9463 -0.0578 -0.0651 0.0910 1.0000 Uiso R . . . .
H1181 H 0.6656 -0.0470 0.0824 0.1087 1.0000 Uiso R . . . .
H1191 H 0.5147 0.0207 0.0928 0.1116 1.0000 Uiso R . . . .
H1211 H 0.5243 0.1591 -0.0305 0.1065 1.0000 Uiso R . . . .
H1221 H 0.6742 0.0894 -0.0419 0.1060 1.0000 Uiso R . . . .
H1231 H 0.3847 0.1724 0.0104 0.1109 1.0000 Uiso R . . . .
H1232 H 0.3696 0.1025 0.0490 0.1109 1.0000 Uiso R . . . .
H1291 H 0.4100 0.2778 0.2005 0.1495 1.0000 Uiso R . . . .
H1292 H 0.4510 0.1836 0.2042 0.1495 1.0000 Uiso R . . . .
H1293 H 0.3457 0.2126 0.2017 0.1495 1.0000 Uiso R . . . .
H1311 H 0.4706 0.3734 0.1559 0.1365 1.0000 Uiso R . . . .
H1312 H 0.4459 0.4235 0.1082 0.1365 1.0000 Uiso R . . . .
H1341 H 0.2077 0.4611 0.2031 0.1250 1.0000 Uiso R . . . .
H1351 H 0.1968 0.5538 0.2580 0.1303 1.0000 Uiso R . . . .
H1371 H 0.4506 0.5980 0.2254 0.1225 1.0000 Uiso R . . . .
H1381 H 0.4588 0.5084 0.1698 0.1227 1.0000 Uiso R . . . .
H1411 H 0.2021 0.6944 0.2083 0.1211 1.0000 Uiso R . . . .
H1421 H 0.0967 0.8144 0.1821 0.1389 1.0000 Uiso R . . . .
H1441 H 0.1475 0.9189 0.2922 0.1416 1.0000 Uiso R . . . .
H1451 H 0.2520 0.7986 0.3186 0.1339 1.0000 Uiso R . . . .
H1471 H -0.0994 0.9908 0.2096 0.2045 0.66(5) Uiso R . P 6 1
H1472 H -0.0679 0.9270 0.2521 0.2045 0.66(5) Uiso R . P 6 1
H1473 H -0.0661 0.8977 0.2038 0.2045 0.66(5) Uiso R . P 6 1
H1481 H 0.0075 1.0795 0.2346 0.1581 0.66(5) Uiso R . P 6 1
H1482 H 0.1106 1.0422 0.2409 0.1581 0.66(5) Uiso R . P 6 1
H1483 H 0.0399 1.0164 0.2773 0.1581 0.66(5) Uiso R . P 6 1
H1491 H 0.0199 1.0373 0.1551 0.1534 0.66(5) Uiso R . P 6 1
H1492 H 0.1230 0.9996 0.1607 0.1534 0.66(5) Uiso R . P 6 1
H1493 H 0.0540 0.9446 0.1488 0.1534 0.66(5) Uiso R . P 6 1
H1511 H 0.4040 0.7531 0.2323 0.1519 1.0000 Uiso R . . . .
H1521 H 0.5402 0.8011 0.2453 0.1756 1.0000 Uiso R . . . .
H1541 H 0.5552 0.6760 0.3711 0.2069 1.0000 Uiso R . . . .
H1551 H 0.4195 0.6273 0.3578 0.1863 1.0000 Uiso R . . . .
H1571 H 0.7496 0.7536 0.3702 0.2317 0.68(6) Uiso R . P 3 1
H1572 H 0.6545 0.7420 0.3905 0.2317 0.68(6) Uiso R . P 3 1
H1573 H 0.7085 0.6761 0.3619 0.2317 0.68(6) Uiso R . P 3 1
H1581 H 0.6881 0.8909 0.3245 0.2251 0.68(6) Uiso R . P 3 1
H1582 H 0.5924 0.8805 0.3445 0.2251 0.68(6) Uiso R . P 3 1
H1583 H 0.6047 0.9022 0.2920 0.2251 0.68(6) Uiso R . P 3 1
H1591 H 0.7779 0.7750 0.2851 0.2123 0.68(6) Uiso R . P 3 1
H1592 H 0.6953 0.7854 0.2523 0.2123 0.68(6) Uiso R . P 3 1
H1593 H 0.7370 0.6978 0.2762 0.2123 0.68(6) Uiso R . P 3 1
H1611 H 0.1807 0.6972 0.3489 0.1727 1.0000 Uiso R . . . .
H1621 H 0.1417 0.6297 0.4200 0.1994 1.0000 Uiso R . . . .
H1641 H 0.3293 0.4312 0.4007 0.2136 1.0000 Uiso R . . . .
H1651 H 0.3682 0.4986 0.3296 0.1921 1.0000 Uiso R . . . .
H1671 H 0.2042 0.5042 0.5329 0.2568 0.61(2) Uiso R . P 4 1
H1672 H 0.2792 0.5445 0.5054 0.2568 0.61(2) Uiso R . P 4 1
H1673 H 0.1765 0.5810 0.4965 0.2568 0.61(2) Uiso R . P 4 1
H1681 H 0.0901 0.4386 0.4948 0.2532 0.61(2) Uiso R . P 4 1
H1682 H 0.0615 0.5147 0.4582 0.2532 0.61(2) Uiso R . P 4 1
H1683 H 0.1031 0.4288 0.4431 0.2532 0.61(2) Uiso R . P 4 1
H1691 H 0.2532 0.3653 0.5043 0.2498 0.61(2) Uiso R . P 4 1
H1692 H 0.3287 0.4044 0.4766 0.2498 0.61(2) Uiso R . P 4 1
H1693 H 0.2676 0.3550 0.4526 0.2498 0.61(2) Uiso R . P 4 1
H2041 H 0.3461 -0.1458 -0.2229 0.2182 0.5000 Uiso R . . . .
H2051 H 0.6416 0.5101 0.1855 0.2130 1.0000 Uiso R . . . .
H2052 H 0.6332 0.5796 0.2283 0.2130 1.0000 Uiso R . . . .
H2231 H 0.1833 0.2168 0.1788 0.1462 0.79(2) Uiso R . P 7 2
H2232 H 0.0777 0.2264 0.1753 0.1462 0.79(2) Uiso R . P 7 2
H2241 H 0.0674 0.3003 0.2414 0.1691 0.79(2) Uiso R . P 7 2
H2242 H 0.1402 0.2198 0.2494 0.1691 0.79(2) Uiso R . P 7 2
H2311 H 0.6083 0.3667 0.2796 0.1795 0.79(2) Uiso R . P 7 2
H2312 H 0.6507 0.2728 0.2852 0.1795 0.79(2) Uiso R . P 7 2
H2321 H 0.6920 0.3653 0.2165 0.1719 0.79(2) Uiso R . P 7 2
H2322 H 0.5909 0.3840 0.2003 0.1719 0.79(2) Uiso R . P 7 2
H2571 H 1.4581 -1.1925 -0.3949 0.2779 0.49(2) Uiso R . P 1 2
H2572 H 1.3590 -1.1758 -0.3758 0.2779 0.49(2) Uiso R . P 1 2
H2573 H 1.4179 -1.1059 -0.3803 0.2779 0.49(2) Uiso R . P 1 2
H2581 H 1.4984 -1.1224 -0.4717 0.2872 0.49(2) Uiso R . P 1 2
H2582 H 1.4230 -1.0636 -0.5014 0.2872 0.49(2) Uiso R . P 1 2
H2583 H 1.4585 -1.0352 -0.4578 0.2872 0.49(2) Uiso R . P 1 2
H2591 H 1.4035 -1.2356 -0.4670 0.2691 0.49(2) Uiso R . P 1 2
H2592 H 1.3273 -1.1778 -0.4967 0.2691 0.49(2) Uiso R . P 1 2
H2593 H 1.3039 -1.2193 -0.4485 0.2691 0.49(2) Uiso R . P 1 2
H2671 H 0.8531 -0.6777 -0.6764 0.3174 0.38(3) Uiso R . P 2 2
H2672 H 0.8461 -0.7586 -0.6441 0.3174 0.38(3) Uiso R . P 2 2
H2673 H 0.8302 -0.6734 -0.6249 0.3174 0.38(3) Uiso R . P 2 2
H2681 H 0.9451 -0.5703 -0.6595 0.2983 0.38(3) Uiso R . P 2 2
H2682 H 1.0207 -0.6043 -0.6231 0.2983 0.38(3) Uiso R . P 2 2
H2683 H 0.9233 -0.5654 -0.6079 0.2983 0.38(3) Uiso R . P 2 2
H2691 H 1.0224 -0.6992 -0.6921 0.3051 0.38(3) Uiso R . P 2 2
H2692 H 1.0982 -0.7343 -0.6559 0.3051 0.38(3) Uiso R . P 2 2
H2693 H 1.0167 -0.7806 -0.6600 0.3051 0.38(3) Uiso R . P 2 2
H2771 H 0.6874 -1.1218 -0.3224 0.2446 0.35(5) Uiso R . P 5 2
H2772 H 0.7860 -1.1399 -0.3420 0.2446 0.35(5) Uiso R . P 5 2
H2773 H 0.7604 -1.0716 -0.3096 0.2446 0.35(5) Uiso R . P 5 2
H2781 H 0.5847 -0.9824 -0.3362 0.2206 0.35(5) Uiso R . P 5 2
H2782 H 0.6171 -0.9172 -0.3729 0.2206 0.35(5) Uiso R . P 5 2
H2783 H 0.6568 -0.9311 -0.3236 0.2206 0.35(5) Uiso R . P 5 2
H2791 H 0.6090 -1.0760 -0.3985 0.2235 0.35(5) Uiso R . P 5 2
H2792 H 0.7071 -1.0939 -0.4187 0.2235 0.35(5) Uiso R . P 5 2
H2793 H 0.6418 -1.0117 -0.4356 0.2235 0.35(5) Uiso R . P 5 2
H3471 H -0.0815 0.9850 0.1813 0.1705 0.34(5) Uiso R . P 6 2
H3472 H -0.0669 0.9046 0.2160 0.1705 0.34(5) Uiso R . P 6 2
H3473 H -0.0239 0.9036 0.1673 0.1705 0.34(5) Uiso R . P 6 2
H3481 H -0.0380 1.0560 0.2464 0.1709 0.34(5) Uiso R . P 6 2
H3482 H 0.0576 1.0234 0.2683 0.1709 0.34(5) Uiso R . P 6 2
H3483 H -0.0230 0.9762 0.2815 0.1709 0.34(5) Uiso R . P 6 2
H3491 H 0.0474 1.0666 0.1716 0.1630 0.34(5) Uiso R . P 6 2
H3492 H 0.1436 1.0340 0.1929 0.1630 0.34(5) Uiso R . P 6 2
H3493 H 0.1061 0.9858 0.1574 0.1630 0.34(5) Uiso R . P 6 2
H3571 H 0.7160 0.8049 0.3750 0.2233 0.32(6) Uiso R . P 3 2
H3572 H 0.6108 0.8202 0.3825 0.2233 0.32(6) Uiso R . P 3 2
H3573 H 0.6647 0.7299 0.3845 0.2233 0.32(6) Uiso R . P 3 2
H3581 H 0.7083 0.8811 0.2952 0.2105 0.32(6) Uiso R . P 3 2
H3582 H 0.6029 0.8972 0.3021 0.2105 0.32(6) Uiso R . P 3 2
H3583 H 0.6448 0.8639 0.2576 0.2105 0.32(6) Uiso R . P 3 2
H3591 H 0.7914 0.7334 0.3096 0.2269 0.32(6) Uiso R . P 3 2
H3592 H 0.7407 0.6580 0.3186 0.2269 0.32(6) Uiso R . P 3 2
H3593 H 0.7286 0.7149 0.2721 0.2269 0.32(6) Uiso R . P 3 2
H3671 H 0.2706 0.4437 0.5285 0.2779 0.39(2) Uiso R . P 4 2
H3672 H 0.2859 0.5278 0.5018 0.2779 0.39(2) Uiso R . P 4 2
H3673 H 0.3457 0.4451 0.4908 0.2779 0.39(2) Uiso R . P 4 2
H3681 H 0.1040 0.5014 0.5142 0.2642 0.39(2) Uiso R . P 4 2
H3682 H 0.1179 0.5857 0.4873 0.2642 0.39(2) Uiso R . P 4 2
H3683 H 0.0749 0.5230 0.4631 0.2642 0.39(2) Uiso R . P 4 2
H3691 H 0.1730 0.3630 0.4893 0.2755 0.39(2) Uiso R . P 4 2
H3692 H 0.2475 0.3636 0.4513 0.2755 0.39(2) Uiso R . P 4 2
H3693 H 0.1447 0.3835 0.4381 0.2755 0.39(2) Uiso R . P 4 2
H2261 H 0.1783 0.3560 0.2886 0.2098 0.79(2) Uiso R . P 7 2
H2262 H 0.2188 0.2674 0.3117 0.2098 0.79(2) Uiso R . P 7 2
H261 H 0.1882 0.3175 0.2767 0.1783 0.21(2) Uiso R . P 7 1
H262 H 0.2424 0.3231 0.2309 0.1783 0.21(2) Uiso R . P 7 1
H2291 H 0.4751 0.3640 0.3220 0.2493 0.79(2) Uiso R . P 7 2
H2292 H 0.5184 0.2710 0.3342 0.2493 0.79(2) Uiso R . P 7 2
H291 H 0.4970 0.3219 0.3207 0.1769 0.21(2) Uiso R . P 7 1
H292 H 0.4942 0.2455 0.2949 0.1769 0.21(2) Uiso R . P 7 1
H2281 H 0.3751 0.2347 0.3295 0.2438 0.79(2) Uiso R . P 7 2
H2271 H 0.3285 0.3865 0.2730 0.2277 0.79(2) Uiso R . P 7 2
H271 H 0.3452 0.2049 0.2947 0.1783 0.21(2) Uiso R . P 7 1
H281 H 0.3380 0.3718 0.3032 0.1766 0.21(2) Uiso R . P 7 1

loop_
_atom_site_aniso_label
_atom_site_aniso_U_11
_atom_site_aniso_U_22
_atom_site_aniso_U_33
_atom_site_aniso_U_23
_atom_site_aniso_U_13
_atom_site_aniso_U_12
C1 0.137(6) 0.098(9) 0.148(11) -0.020(7) 0.005(9) -0.021(6)
C2 0.132(6) 0.104(10) 0.140(11) -0.021(7) -0.006(9) -0.030(7)
C3 0.116(4) 0.103(9) 0.119(10) -0.011(6) -0.003(8) -0.026(6)
C4 0.103(5) 0.102(9) 0.097(10) -0.014(7) -0.005(8) -0.011(6)
C5 0.105(4) 0.092(8) 0.104(9) -0.003(6) 0.001(7) -0.010(6)
C6 0.115(7) 0.092(9) 0.122(11) -0.008(7) 0.013(8) -0.013(6)
N7 0.166(10) 0.099(10) 0.192(13) -0.036(7) 0.014(10) -0.025(8)
O8 0.159(11) 0.126(12) 0.291(19) -0.047(12) 0.052(13) -0.014(8)
O9 0.238(15) 0.167(14) 0.215(18) -0.077(11) -0.016(14) -0.048(12)
C10 0.113(5) 0.116(10) 0.133(11) -0.013(7) -0.015(9) -0.028(6)
O11 0.132(6) 0.142(11) 0.157(12) -0.018(9) -0.024(9) -0.046(8)
N12 0.108(6) 0.133(10) 0.131(10) -0.020(7) -0.012(7) -0.018(7)
C13 0.105(7) 0.148(11) 0.140(7) -0.024(8) -0.024(8) -0.017(8)
C14 0.097(8) 0.126(11) 0.154(8) -0.032(7) -0.012(8) -0.030(9)
O15 0.083(7) 0.107(7) 0.147(7) -0.022(6) -0.004(7) -0.022(6)
C16 0.062(7) 0.089(6) 0.146(7) -0.015(5) -0.006(8) -0.009(7)
C17 0.059(8) 0.091(7) 0.144(6) -0.014(6) -0.005(9) -0.016(7)
C18 0.062(8) 0.099(7) 0.143(7) -0.015(6) -0.006(9) -0.022(7)
C19 0.062(7) 0.104(7) 0.147(7) -0.012(5) 0.005(8) -0.020(7)
C20 0.061(8) 0.093(7) 0.158(7) -0.007(6) -0.003(9) -0.014(7)
C21 0.066(8) 0.078(6) 0.159(7) -0.014(6) -0.001(9) 0.005(7)
O22 0.086(7) 0.130(8) 0.147(7) -0.009(6) 0.008(7) -0.019(6)
C23 0.096(17) 0.135(10) 0.151(13) -0.002(12) 0.019(15) -0.019(16)
C24 0.12(2) 0.156(18) 0.150(15) 0.000(13) 0.021(16) -0.009(19)
O25 0.13(2) 0.17(2) 0.153(15) -0.008(18) 0.011(17) -0.008(19)
C26 0.13(2) 0.17(2) 0.15(2) -0.02(2) 0.008(18) 0.00(2)
C27 0.13(2) 0.17(2) 0.15(2) -0.03(2) 0.007(18) 0.01(2)
C28 0.129(19) 0.17(2) 0.15(2) -0.03(2) 0.003(17) 0.01(2)
C29 0.129(19) 0.17(2) 0.15(2) -0.04(2) 0.000(19) 0.01(2)
O30 0.126(18) 0.17(2) 0.16(2) -0.047(18) 0.005(17) 0.01(2)
C31 0.130(18) 0.161(19) 0.157(15) -0.058(13) 0.000(19) 0.007(19)
C32 0.119(17) 0.160(13) 0.157(13) -0.061(11) -0.001(16) -0.001(16)
O33 0.119(8) 0.161(9) 0.157(7) -0.061(6) -0.003(8) -0.006(7)
C34 0.094(8) 0.134(7) 0.155(7) -0.050(6) -0.010(9) -0.007(8)
C35 0.072(9) 0.121(7) 0.175(8) -0.056(7) -0.013(10) 0.000(8)
C36 0.072(9) 0.109(7) 0.174(8) -0.042(6) -0.013(10) -0.005(8)
C37 0.078(8) 0.101(6) 0.144(7) -0.025(5) -0.025(8) -0.004(8)
C38 0.076(9) 0.113(7) 0.135(7) -0.029(6) -0.019(9) -0.022(8)
C39 0.083(9) 0.123(7) 0.143(7) -0.037(6) -0.001(9) -0.016(8)
O40 0.093(7) 0.096(6) 0.149(7) -0.016(6) -0.010(7) 0.000(6)
C41 0.091(9) 0.092(8) 0.158(8) -0.015(6) -0.021(9) 0.001(8)
C42 0.102(10) 0.102(8) 0.151(8) -0.008(6) -0.019(9) -0.011(7)
N43 0.110(8) 0.090(6) 0.132(9) 0.006(7) -0.009(7) -0.021(6)
C44 0.100(6) 0.098(7) 0.107(10) 0.001(7) -0.003(8) -0.009(5)
O45 0.106(6) 0.139(9) 0.120(10) -0.020(8) -0.012(7) 0.007(6)
C49 0.184(7) 0.148(8) 0.129(6) -0.063(5) -0.012(7) -0.066(5)
C50 0.175(7) 0.194(11) 0.172(10) -0.098(8) -0.024(7) -0.056(7)
C51 0.197(12) 0.220(14) 0.176(12) -0.104(11) -0.036(9) -0.032(9)
C52 0.198(13) 0.241(16) 0.196(13) -0.105(11) -0.037(10) -0.023(9)
C53 0.187(12) 0.253(15) 0.198(13) -0.108(11) -0.032(10) -0.012(10)
C54 0.177(13) 0.252(15) 0.196(13) -0.114(11) -0.027(10) -0.022(10)
C55 0.174(12) 0.229(14) 0.182(12) -0.115(10) -0.031(9) -0.032(9)
C56 0.189(14) 0.269(18) 0.216(17) -0.099(14) -0.025(12) -0.003(11)
C57 0.182(17) 0.29(3) 0.22(3) -0.09(3) -0.03(2) -0.01(2)
C58 0.18(3) 0.29(3) 0.22(2) -0.10(2) -0.02(2) 0.01(3)
C59 0.20(3) 0.27(2) 0.21(3) -0.09(2) -0.05(3) -0.002(16)
C60 0.241(12) 0.193(11) 0.122(6) -0.063(7) -0.013(7) -0.071(9)
C61 0.271(14) 0.228(15) 0.134(10) -0.038(10) 0.002(10) -0.080(12)
C62 0.306(16) 0.260(16) 0.137(11) -0.029(11) 0.004(11) -0.063(14)
C63 0.316(17) 0.282(16) 0.135(10) -0.034(10) -0.010(10) -0.046(14)
C64 0.282(16) 0.285(17) 0.138(11) -0.029(12) -0.028(10) -0.036(14)
C65 0.247(14) 0.253(15) 0.142(10) -0.032(11) -0.036(9) -0.052(13)
C66 0.35(2) 0.29(2) 0.136(10) -0.032(10) -0.006(12) -0.029(17)
C67 0.36(2) 0.29(2) 0.129(17) -0.032(15) -0.004(18) -0.018(19)
C68 0.37(3) 0.29(2) 0.137(17) -0.021(15) 0.005(18) -0.03(2)
C69 0.35(2) 0.29(2) 0.129(12) -0.034(12) -0.007(14) -0.021(19)
C70 0.184(8) 0.135(7) 0.151(9) -0.085(8) -0.005(9) -0.066(6)
C71 0.192(9) 0.137(9) 0.156(12) -0.073(10) 0.009(11) -0.061(7)
C72 0.196(9) 0.151(9) 0.175(13) -0.068(11) 0.021(11) -0.063(8)
C73 0.204(10) 0.153(9) 0.184(12) -0.068(10) 0.021(11) -0.073(7)
C74 0.197(11) 0.141(9) 0.187(13) -0.072(10) -0.005(12) -0.072(7)
C75 0.184(10) 0.136(7) 0.165(12) -0.079(10) -0.013(11) -0.064(7)
C76 0.216(12) 0.182(14) 0.199(15) -0.050(11) 0.023(13) -0.086(10)
C77 0.29(3) 0.22(3) 0.188(15) -0.066(17) 0.044(19) -0.11(2)
C78 0.208(11) 0.21(2) 0.26(3) -0.09(2) 0.04(2) -0.075(15)
C79 0.19(3) 0.16(2) 0.17(2) -0.022(18) 0.02(2) -0.085(16)
C80 0.181(10) 0.150(8) 0.119(6) -0.056(6) 0.000(8) -0.086(7)
C81 0.183(13) 0.140(10) 0.127(8) -0.051(7) 0.008(10) -0.073(9)
C82 0.181(13) 0.133(9) 0.134(8) -0.050(7) -0.001(11) -0.070(10)
C83 0.174(11) 0.145(9) 0.131(7) -0.059(6) -0.003(9) -0.070(9)
C84 0.188(13) 0.157(10) 0.118(7) -0.056(7) 0.004(10) -0.083(10)
C85 0.206(13) 0.149(10) 0.120(7) -0.052(7) 0.001(11) -0.088(10)
O86 0.180(11) 0.156(9) 0.151(9) -0.076(8) 0.000(8) -0.064(8)
C87 0.165(12) 0.179(12) 0.164(10) -0.093(9) 0.010(9) -0.058(10)
C88 0.141(10) 0.183(11) 0.178(11) -0.102(9) -0.008(10) -0.040(10)
C89 0.127(10) 0.153(8) 0.170(8) -0.102(8) 0.000(10) -0.013(9)
N90 0.100(8) 0.128(6) 0.144(6) -0.077(6) 0.003(7) -0.011(7)
C91 0.098(9) 0.125(7) 0.118(6) -0.059(5) 0.002(9) 0.001(8)
O92 0.144(11) 0.154(9) 0.113(6) -0.062(6) 0.002(9) 0.001(8)
C93 0.064(7) 0.101(6) 0.106(5) -0.041(4) 0.003(7) 0.007(7)
C94 0.073(8) 0.107(6) 0.100(5) -0.027(4) -0.002(8) 0.003(8)
C95 0.073(8) 0.088(6) 0.101(5) -0.017(4) -0.003(8) 0.002(7)
C96 0.054(7) 0.080(5) 0.099(5) -0.022(4) -0.006(7) -0.003(6)
C97 0.055(7) 0.073(5) 0.096(4) -0.026(4) -0.008(7) 0.005(6)
C98 0.060(7) 0.083(5) 0.104(4) -0.035(4) -0.008(7) 0.005(6)
C99 0.057(7) 0.072(5) 0.111(5) -0.025(4) 0.010(7) -0.003(7)
O100 0.090(7) 0.077(5) 0.129(7) -0.022(4) 0.007(7) -0.015(6)
N101 0.063(6) 0.076(4) 0.104(4) -0.026(4) -0.001(6) -0.003(5)
C102 0.049(7) 0.082(5) 0.094(4) -0.026(4) -0.003(7) -0.008(6)
O103 0.078(7) 0.091(6) 0.096(4) -0.025(4) 0.006(6) -0.006(6)
C104 0.052(7) 0.073(5) 0.098(4) -0.024(4) -0.004(7) 0.003(6)
C105 0.062(8) 0.076(5) 0.112(5) -0.023(4) 0.000(7) -0.003(7)
C106 0.082(9) 0.072(6) 0.130(5) -0.031(5) 0.000(9) 0.001(7)
C107 0.069(8) 0.083(5) 0.123(5) -0.040(4) -0.009(8) -0.002(6)
C108 0.092(9) 0.099(7) 0.146(6) -0.059(6) -0.008(8) -0.008(7)
O109 0.143(11) 0.107(7) 0.184(9) -0.067(7) -0.006(9) -0.033(8)
C110 0.080(5) 0.082(6) 0.107(6) -0.030(5) -0.014(5) -0.008(6)
C111 0.082(5) 0.065(7) 0.094(5) -0.041(6) -0.013(4) -0.010(5)
C112 0.095(6) 0.071(8) 0.091(5) -0.033(7) -0.013(5) -0.002(6)
C113 0.097(6) 0.067(8) 0.092(6) -0.023(7) -0.002(5) -0.004(6)
C114 0.076(5) 0.056(7) 0.091(5) -0.028(6) -0.001(4) -0.018(5)
C115 0.076(5) 0.057(7) 0.091(5) -0.028(7) 0.000(4) -0.009(6)
C116 0.073(5) 0.065(8) 0.093(6) -0.027(7) -0.002(4) -0.012(6)
C117 0.084(5) 0.062(7) 0.097(7) -0.024(5) 0.009(4) -0.008(5)
C118 0.092(7) 0.073(8) 0.117(9) -0.005(7) 0.020(6) -0.003(6)
C119 0.092(7) 0.074(9) 0.120(9) -0.008(6) 0.024(6) -0.005(6)
C120 0.079(6) 0.071(7) 0.116(8) -0.018(5) 0.012(5) -0.012(5)
C121 0.086(7) 0.080(9) 0.106(8) -0.015(6) 0.010(5) 0.001(6)
C122 0.090(7) 0.076(9) 0.102(8) -0.017(6) 0.014(5) 0.003(6)
C123 0.077(6) 0.086(6) 0.122(7) -0.027(5) 0.010(6) -0.012(5)
N124 0.073(7) 0.100(5) 0.140(5) -0.043(3) 0.005(7) -0.006(6)
N125 0.088(8) 0.106(6) 0.137(5) -0.052(4) 0.014(8) -0.002(7)
N126 0.081(7) 0.118(7) 0.149(4) -0.058(4) -0.001(8) -0.011(7)
C127 0.065(7) 0.113(6) 0.161(3) -0.057(4) -0.003(8) -0.008(6)
C128 0.067(7) 0.097(5) 0.154(3) -0.045(3) -0.009(8) -0.001(7)
C129 0.130(15) 0.118(12) 0.149(4) -0.066(6) 0.004(14) 0.005(11)
I130 0.0687(8) 0.0961(9) 0.1713(13) -0.0370(8) 0.0072(8) -0.0075(6)
C131 0.077(7) 0.118(7) 0.170(8) -0.063(6) -0.003(7) -0.010(7)
O132 0.071(5) 0.116(8) 0.162(9) -0.066(6) -0.011(6) -0.012(5)
C133 0.075(7) 0.106(9) 0.141(10) -0.050(6) -0.009(6) -0.015(6)
C134 0.094(8) 0.110(10) 0.135(11) -0.041(7) 0.005(7) -0.026(7)
C135 0.097(8) 0.115(10) 0.129(10) -0.040(7) 0.007(7) -0.024(7)
C136 0.094(7) 0.109(7) 0.128(7) -0.039(6) -0.009(6) -0.015(5)
C137 0.084(7) 0.111(10) 0.133(10) -0.047(7) -0.016(6) -0.019(7)
C138 0.085(7) 0.105(10) 0.142(11) -0.049(7) -0.007(7) -0.023(7)
C139 0.119(6) 0.103(6) 0.108(6) -0.026(4) -0.008(5) -0.017(4)
C140 0.129(7) 0.116(6) 0.089(7) -0.029(4) 0.001(6) -0.001(6)
C141 0.118(10) 0.115(8) 0.085(8) -0.027(7) 0.008(6) -0.008(7)
C142 0.125(11) 0.124(9) 0.100(9) -0.021(6) -0.003(7) -0.005(7)
C143 0.110(9) 0.122(8) 0.106(9) -0.022(6) 0.005(7) 0.005(7)
C144 0.141(11) 0.121(8) 0.100(9) -0.028(7) 0.002(7) 0.009(7)
C145 0.147(11) 0.115(8) 0.088(9) -0.028(6) -0.007(7) 0.003(7)
C146 0.112(9) 0.139(9) 0.138(10) -0.014(7) 0.005(8) 0.017(7)
C147 0.107(9) 0.19(3) 0.21(3) -0.01(2) 0.014(16) 0.016(11)
C148 0.18(2) 0.116(12) 0.128(19) -0.005(14) 0.04(2) 0.012(15)
C149 0.109(19) 0.15(2) 0.126(11) -0.011(10) -0.018(14) 0.027(17)
C150 0.139(7) 0.118(9) 0.118(8) -0.026(6) -0.028(6) -0.031(6)
C151 0.147(10) 0.122(11) 0.135(10) -0.019(8) -0.040(8) -0.050(8)
C152 0.152(11) 0.166(13) 0.156(11) -0.012(10) -0.052(8) -0.064(9)
C153 0.162(11) 0.196(13) 0.172(11) -0.006(10) -0.069(8) -0.062(9)
C154 0.169(12) 0.203(14) 0.168(11) 0.009(10) -0.074(9) -0.053(10)
C155 0.163(11) 0.178(13) 0.147(10) 0.008(9) -0.057(8) -0.047(9)
C156 0.163(12) 0.227(15) 0.198(15) -0.023(13) -0.073(9) -0.067(11)
C157 0.17(2) 0.28(3) 0.203(19) -0.02(2) -0.084(16) -0.06(3)
C158 0.21(3) 0.231(15) 0.21(3) -0.045(19) -0.08(2) -0.091(16)
C159 0.167(17) 0.23(3) 0.21(2) -0.01(2) -0.057(16) -0.07(2)
C160 0.156(10) 0.116(8) 0.121(7) -0.013(5) 0.003(7) -0.016(6)
C161 0.168(13) 0.141(10) 0.130(10) -0.003(7) 0.022(8) -0.013(9)
C162 0.185(14) 0.162(12) 0.146(11) 0.013(9) 0.030(9) -0.017(10)
C163 0.202(13) 0.177(11) 0.161(11) 0.031(8) 0.021(9) -0.008(10)
C164 0.206(14) 0.148(11) 0.163(12) 0.023(8) 0.014(10) -0.008(10)
C165 0.192(13) 0.130(10) 0.148(11) 0.007(7) 0.010(9) -0.001(9)
C166 0.226(16) 0.210(15) 0.168(11) 0.050(10) 0.023(11) -0.005(13)
Cl167 0.102(4) 0.093(3) 0.192(3) -0.016(3) 0.021(4) -0.010(3)
C167 0.25(2) 0.23(2) 0.154(12) 0.047(14) 0.017(18) 0.012(19)
C168 0.226(17) 0.20(2) 0.186(19) 0.062(17) 0.040(15) -0.005(16)
C169 0.23(2) 0.206(17) 0.177(18) 0.056(12) 0.014(19) -0.011(17)
Cl201 0.139(8) 0.176(13) 0.312(18) -0.064(13) -0.005(10) -0.027(9)
Cl202 0.152(11) 0.154(11) 0.244(14) -0.026(9) -0.014(9) -0.056(9)
Cl203 0.145(8) 0.188(13) 0.242(15) -0.046(11) -0.010(10) -0.043(10)
C204 0.152(13) 0.172(18) 0.27(2) -0.047(13) -0.020(8) -0.058(18)
O205 0.103(10) 0.169(14) 0.222(17) -0.017(12) -0.018(10) -0.058(10)
C223 0.099(12) 0.129(11) 0.151(8) -0.010(8) 0.028(10) -0.010(10)
C224 0.147(12) 0.140(14) 0.149(7) -0.011(9) 0.027(12) 0.001(12)
O225 0.163(11) 0.160(14) 0.146(12) -0.025(10) 0.011(11) -0.013(12)
C226 0.201(14) 0.184(17) 0.146(13) -0.034(12) 0.018(13) -0.015(13)
C227 0.218(14) 0.205(18) 0.156(15) -0.038(14) -0.014(12) -0.031(13)
C228 0.206(14) 0.233(19) 0.168(16) -0.019(15) 0.007(12) -0.017(14)
C229 0.206(14) 0.248(18) 0.171(14) -0.032(16) 0.001(12) -0.018(15)
O230 0.186(13) 0.242(17) 0.179(13) -0.056(14) 0.004(12) -0.020(15)
C231 0.184(13) 0.223(16) 0.161(9) -0.079(11) -0.012(14) -0.012(15)
C232 0.154(13) 0.187(13) 0.166(10) -0.076(10) -0.018(12) -0.016(13)
C257 0.20(3) 0.27(3) 0.23(2) -0.09(2) -0.05(2) -0.01(3)
C258 0.20(2) 0.28(3) 0.23(3) -0.12(3) -0.01(2) -0.02(2)
C259 0.15(3) 0.26(2) 0.22(3) -0.10(2) -0.03(3) 0.017(17)
C267 0.37(3) 0.30(4) 0.14(3) -0.02(3) -0.03(2) -0.03(3)
C268 0.34(4) 0.29(2) 0.13(3) -0.031(15) 0.00(3) -0.02(3)
C269 0.38(3) 0.28(4) 0.143(18) -0.04(3) 0.01(2) -0.03(3)
C277 0.25(3) 0.18(3) 0.21(3) -0.04(2) 0.04(3) -0.08(2)
C278 0.22(3) 0.18(3) 0.17(3) -0.03(2) 0.04(2) -0.09(2)
C279 0.23(3) 0.18(3) 0.23(3) -0.06(2) 0.02(2) -0.10(2)
C347 0.12(2) 0.15(3) 0.14(3) -0.02(2) -0.007(19) 0.023(15)
C348 0.09(3) 0.15(3) 0.16(2) -0.032(18) 0.000(19) 0.03(2)
C349 0.13(3) 0.15(2) 0.14(3) 0.01(2) -0.01(2) 0.018(19)
C357 0.17(3) 0.23(3) 0.201(17) -0.02(2) -0.08(2) -0.06(3)
C358 0.16(3) 0.23(2) 0.20(3) -0.03(2) -0.05(3) -0.085(17)
C359 0.160(12) 0.26(3) 0.20(3) -0.03(3) -0.09(3) -0.05(2)
C367 0.23(2) 0.22(2) 0.163(15) 0.047(17) 0.022(15) 0.003(19)
C368 0.222(19) 0.22(2) 0.158(18) 0.051(18) 0.029(14) -0.010(19)
C369 0.23(2) 0.205(16) 0.18(2) 0.067(15) 0.026(18) -0.011(17)

loop_
_atom_type_symbol
_atom_type_scat_dispersion_real
_atom_type_scat_dispersion_imag
_atom_type_scat_Cromer_Mann_a1
_atom_type_scat_Cromer_Mann_b1
_atom_type_scat_Cromer_Mann_a2
_atom_type_scat_Cromer_Mann_b2
_atom_type_scat_Cromer_Mann_a3
_atom_type_scat_Cromer_Mann_b3
_atom_type_scat_Cromer_Mann_a4
_atom_type_scat_Cromer_Mann_b4
_atom_type_scat_Cromer_Mann_c
_atom_type_scat_source
C 0.0033 0.0016 2.3100 20.8439 1.0200 10.2075 1.5886 0.5687 0.8650 51.6512 0.2156 'International Tables Vol C 4.2.6.8 and 6.1.1.4'
H 0.0000 0.0000 0.4930 10.5109 0.3229 26.1257 0.1402 3.1424 0.0408 57.7998 0.0030 'International Tables Vol C 4.2.6.8 and 6.1.1.4'
I -0.4742 1.8119 20.1472 4.3470 18.9949 0.3814 7.5138 27.7660 2.2735 66.8776 4.0712 'International Tables Vol C 4.2.6.8 and 6.1.1.4'
N 0.0061 0.0033 12.2126 0.0057 3.1322 9.8933 2.0125 28.9975 1.1663 0.5826 -11.5290 'International Tables Vol C 4.2.6.8 and 6.1.1.4'
O 0.0106 0.0060 3.0485 13.2771 2.2868 5.7011 1.5463 0.3239 0.8670 32.9089 0.2508 'International Tables Vol C 4.2.6.8 and 6.1.1.4'
Cl 0.1484 0.1585 11.4604 0.0104 7.1964 1.1662 6.2556 18.5194 1.6455 47.7784 -9.5574 'International Tables Vol C 4.2.6.8 and 6.1.1.4'

loop_
_geom_angle_atom_site_label_1
_geom_angle_atom_site_label_2
_geom_angle_atom_site_label_3
_geom_angle
_geom_angle_publ_flag
C2 C1 C6 120.3(6) yes
C2 C1 N7 122.0(15) yes
C6 C1 N7 117.5(14) yes
C1 C2 C3 119.9(6) yes
C1 C2 H21 119.8 no
C3 C2 H21 120.2 no
C2 C3 C4 119.7(6) yes
C2 C3 C10 113.6(13) yes
C4 C3 C10 126.7(13) yes
C3 C4 C5 120.2(6) yes
C3 C4 H41 119.5 no
C5 C4 H41 120.3 no
C4 C5 C6 119.8(6) yes
C4 C5 C44 119.6(12) yes
C6 C5 C44 120.5(12) yes
C1 C6 C5 120.0(6) yes
C1 C6 H61 120.3 no
C5 C6 H61 119.7 no
C1 N7 O8 119(2) yes
C1 N7 O9 114(2) yes
O8 N7 O9 126(2) yes
C3 C10 O11 120(2) yes
C3 C10 N12 115.9(19) yes
O11 C10 N12 124(2) yes
C10 N12 C13 121.8(19) yes
C10 N12 H121 118.8 no
C13 N12 H121 119.3 no
N12 C13 C14 109.7(17) yes
N12 C13 H131 110.9 no
C14 C13 H131 110.5 no
N12 C13 H132 107.7 no
C14 C13 H132 108.6 no
H131 C13 H132 109.5 no
C13 C14 O15 109.5(16) yes
C13 C14 H141 109.8 no
O15 C14 H141 109.8 no
C13 C14 H142 109.4 no
O15 C14 H142 108.8 no
H141 C14 H142 109.5 no
C14 O15 C16 128.2(10) yes
O15 C16 C17 120.24(4) yes
O15 C16 C21 120.27(4) yes
C17 C16 C21 119.49(4) yes
C16 C17 C18 120.25(4) yes
C16 C17 H171 119.7 no
C18 C17 H171 120.0 no
C17 C18 C19 120.25(4) yes
C17 C18 H181 119.6 no
C19 C18 H181 120.1 no
C18 C19 C20 119.48(4) yes
C18 C19 O22 120.23(4) yes
C20 C19 O22 120.25(4) yes
C19 C20 C21 120.21(4) yes
C19 C20 H201 119.6 no
C21 C20 H201 120.1 no
C20 C21 C16 120.21(4) yes
C20 C21 H211 119.7 no
C16 C21 H211 120.1 no
C19 O22 C23 110.8(8) yes
C19 O22 C223 129.6(7) yes
O22 C23 C24 108.20(6) yes
O22 C23 H231 130.9 no
C24 C23 H231 108.4 no
O22 C23 H232 105.1 no
C24 C23 H232 85.4 no
H231 C23 H232 109.5 no
C23 C24 O25 107.27(6) yes
C23 C24 H241 99.0 no
O25 C24 H241 111.4 no
C23 C24 H242 136.8 no
O25 C24 H242 92.0 no
H241 C24 H242 109.5 no
C24 O25 C26 111.06(6) yes
O25 C26 C27 107.70(6) yes
O25 C26 H261 104.5 no
C27 C26 H261 110.7 no
O25 C26 H262 114.3 no
C27 C26 H262 110.1 no
H261 C26 H262 109.5 no
C26 C27 C28 120.12(6) yes
C26 C27 H271 120.8 no
C28 C27 H271 118.9 no
C27 C28 C29 120.12(6) yes
C27 C28 H281 121.1 no
C29 C28 H281 118.6 no
C28 C29 O30 107.70(6) yes
C28 C29 H291 110.7 no
O30 C29 H291 110.8 no
C28 C29 H292 108.6 no
O30 C29 H292 109.5 no
H291 C29 H292 109.5 no
C29 O30 C31 111.06(6) yes
O30 C31 C32 107.27(6) yes
O30 C31 H311 114.8 no
C32 C31 H311 121.0 no
O30 C31 H312 113.1 no
C32 C31 H312 88.6 no
H311 C31 H312 109.5 no
C31 C32 O33 108.20(6) yes
C31 C32 H321 113.8 no
O33 C32 H321 114.1 no
C31 C32 H322 88.2 no
O33 C32 H322 120.4 no
H321 C32 H322 109.5 no
C32 O33 C34 109.2(8) yes
C34 O33 C232 124.0(9) yes
O33 C34 C35 120.26(4) yes
O33 C34 C39 120.25(4) yes
C35 C34 C39 119.48(4) yes
C34 C35 C36 120.22(4) yes
C34 C35 H351 119.7 no
C36 C35 H351 120.0 no
C35 C36 C37 120.22(4) yes
C35 C36 H361 119.8 no
C37 C36 H361 120.0 no
C36 C37 C38 119.48(4) yes
C36 C37 O40 120.25(4) yes
C38 C37 O40 120.24(4) yes
C37 C38 C39 120.24(4) yes
C37 C38 H381 119.8 no
C39 C38 H381 119.9 no
C38 C39 C34 120.23(4) yes
C38 C39 H391 119.8 no
C34 C39 H391 119.9 no
C37 O40 C41 122.5(10) yes
O40 C41 C42 105.9(15) yes
O40 C41 H411 110.6 no
C42 C41 H411 111.3 no
O40 C41 H412 110.9 no
C42 C41 H412 108.7 no
H411 C41 H412 109.5 no
C41 C42 N43 119.1(17) yes
C41 C42 H421 107.7 no
N43 C42 H421 107.7 no
C41 C42 H422 105.9 no
N43 C42 H422 106.7 no
H421 C42 H422 109.5 no
C42 N43 C44 126.5(17) yes
C42 N43 H431 116.5 no
C44 N43 H431 117.0 no
C5 C44 N43 121.3(17) yes
C5 C44 O45 116.6(17) yes
N43 C44 O45 122.0(19) yes
C50 C49 C60 107.1(5) yes
C50 C49 C70 111.9(4) yes
C60 C49 C70 109.8(5) yes
C50 C49 C80 111.1(10) yes
C60 C49 C80 112.5(8) yes
C70 C49 C80 104.5(8) yes
C49 C50 C51 121.95(4) yes
C49 C50 C55 121.94(4) yes
C51 C50 C55 116.11(3) yes
C50 C51 C52 121.94(4) yes
C50 C51 H511 119.1 no
C52 C51 H511 119.0 no
C51 C52 C53 121.94(4) yes
C51 C52 H521 119.3 no
C53 C52 H521 118.8 no
C52 C53 C54 116.11(3) yes
C52 C53 C56 121.95(4) yes
C54 C53 C56 121.94(4) yes
C53 C54 C55 121.95(4) yes
C53 C54 H541 119.1 no
C55 C54 H541 119.0 no
C54 C55 C50 121.95(4) yes
C54 C55 H551 119.3 no
C50 C55 H551 118.8 no
C53 C56 C57 109.68(5) yes
C53 C56 C58 109.68(5) yes
C57 C56 C58 109.26(5) yes
C53 C56 C59 109.68(5) yes
C57 C56 C59 109.26(5) yes
C58 C56 C59 109.26(5) yes
C53 C56 C257 109.68(5) yes
C53 C56 C258 109.68(5) yes
C257 C56 C258 109.26(5) yes
C53 C56 C259 109.68(5) yes
C257 C56 C259 109.26(5) yes
C258 C56 C259 109.26(5) yes
C56 C57 H571 108.9 no
C56 C57 H572 108.5 no
H571 C57 H572 109.5 no
C56 C57 H573 111.0 no
H571 C57 H573 109.5 no
H572 C57 H573 109.5 no
C56 C58 H581 109.2 no
C56 C58 H582 108.2 no
H581 C58 H582 109.5 no
C56 C58 H583 111.0 no
H581 C58 H583 109.5 no
H582 C58 H583 109.5 no
C56 C59 H591 109.3 no
C56 C59 H592 110.8 no
H591 C59 H592 109.5 no
C56 C59 H593 108.3 no
H591 C59 H593 109.5 no
H592 C59 H593 109.5 no
C49 C60 C61 121.95(4) yes
C49 C60 C65 121.95(4) yes
C61 C60 C65 116.10(3) yes
C60 C61 C62 121.94(4) yes
C60 C61 H611 119.4 no
C62 C61 H611 118.7 no
C61 C62 C63 121.94(4) yes
C61 C62 H621 119.6 no
C63 C62 H621 118.5 no
C62 C63 C64 116.11(3) yes
C62 C63 C66 121.95(4) yes
C64 C63 C66 121.95(4) yes
C63 C64 C65 121.95(4) yes
C63 C64 H641 119.4 no
C65 C64 H641 118.7 no
C64 C65 C60 121.95(4) yes
C64 C65 H651 119.6 no
C60 C65 H651 118.5 no
C63 C66 C67 109.68(5) yes
C63 C66 C68 109.68(5) yes
C67 C66 C68 109.26(5) yes
C63 C66 C69 109.68(5) yes
C67 C66 C69 109.26(5) yes
C68 C66 C69 109.26(5) yes
C63 C66 C267 109.68(5) yes
C63 C66 C268 109.68(5) yes
C267 C66 C268 109.26(5) yes
C63 C66 C269 109.68(5) yes
C267 C66 C269 109.26(5) yes
C268 C66 C269 109.26(5) yes
C66 C67 H671 109.5 no
C66 C67 H672 116.2 no
H671 C67 H672 109.5 no
C66 C67 H673 102.4 no
H671 C67 H673 109.5 no
H672 C67 H673 109.5 no
C66 C68 H681 108.7 no
C66 C68 H682 102.7 no
H681 C68 H682 109.5 no
C66 C68 H683 116.7 no
H681 C68 H683 109.5 no
H682 C68 H683 109.5 no
C66 C69 H691 109.1 no
C66 C69 H692 116.6 no
H691 C69 H692 109.5 no
C66 C69 H693 102.3 no
H691 C69 H693 109.5 no
H692 C69 H693 109.5 no
C49 C70 C71 121.95(4) yes
C49 C70 C75 121.95(4) yes
C71 C70 C75 116.10(3) yes
C70 C71 C72 121.95(4) yes
C70 C71 H711 118.6 no
C72 C71 H711 119.4 no
C71 C72 C73 121.95(4) yes
C71 C72 H721 118.8 no
C73 C72 H721 119.2 no
C72 C73 C74 116.10(3) yes
C72 C73 C76 121.95(4) yes
C74 C73 C76 121.94(4) yes
C73 C74 C75 121.95(4) yes
C73 C74 H741 118.6 no
C75 C74 H741 119.4 no
C74 C75 C70 121.95(4) yes
C74 C75 H751 118.8 no
C70 C75 H751 119.2 no
C73 C76 C77 109.68(5) yes
C73 C76 C78 109.68(5) yes
C77 C76 C78 109.26(5) yes
C73 C76 C79 109.68(5) yes
C77 C76 C79 109.26(5) yes
C78 C76 C79 109.26(5) yes
C73 C76 C277 109.68(5) yes
C73 C76 C278 109.68(5) yes
C277 C76 C278 109.26(5) yes
C73 C76 C279 109.68(5) yes
C277 C76 C279 109.26(5) yes
C278 C76 C279 109.26(5) yes
C76 C77 H771 108.9 no
C76 C77 H772 113.2 no
H771 C77 H772 109.5 no
C76 C77 H773 106.2 no
H771 C77 H773 109.5 no
H772 C77 H773 109.5 no
C76 C78 H781 109.4 no
C76 C78 H782 106.0 no
H781 C78 H782 109.5 no
C76 C78 H783 112.9 no
H781 C78 H783 109.5 no
H782 C78 H783 109.5 no
C76 C79 H791 109.0 no
C76 C79 H792 106.3 no
H791 C79 H792 109.5 no
C76 C79 H793 113.0 no
H791 C79 H793 109.5 no
H792 C79 H793 109.5 no
C49 C80 C81 119.9(11) yes
C49 C80 C85 120.7(10) yes
C81 C80 C85 119.4(6) yes
C80 C81 C82 120.0(6) yes
C80 C81 H811 120.1 no
C82 C81 H811 119.8 no
C81 C82 C83 120.4(6) yes
C81 C82 H821 119.8 no
C83 C82 H821 119.7 no
C82 C83 C84 119.8(6) yes
C82 C83 O86 118.3(13) yes
C84 C83 O86 122.0(13) yes
C83 C84 C85 119.8(6) yes
C83 C84 H841 120.2 no
C85 C84 H841 119.9 no
C80 C85 C84 120.5(6) yes
C80 C85 H851 119.6 no
C84 C85 H851 119.9 no
C83 O86 C87 117.4(14) yes
O86 C87 C88 109.1(16) yes
O86 C87 H871 109.1 no
C88 C87 H871 109.7 no
O86 C87 H872 110.0 no
C88 C87 H872 109.5 no
H871 C87 H872 109.5 no
C87 C88 C89 107.8(16) yes
C87 C88 H881 110.0 no
C89 C88 H881 110.6 no
C87 C88 H882 109.5 no
C89 C88 H882 109.6 no
H881 C88 H882 109.5 no
C88 C89 N90 106.2(14) yes
C88 C89 H891 109.7 no
N90 C89 H891 110.8 no
C88 C89 H892 110.9 no
N90 C89 H892 109.7 no
H891 C89 H892 109.5 no
C89 N90 C91 121.2(19) yes
C89 N90 C108 117.0(19) yes
C91 N90 C108 121.4(16) yes
N90 C91 O92 117.8(18) yes
N90 C91 C93 120.2(19) yes
O92 C91 C93 122(2) yes
C91 C93 C94 121.7(19) yes
C91 C93 C98 119.4(18) yes
C94 C93 C98 118.9(16) yes
C93 C94 C95 121.0(18) yes
C93 C94 H941 119.3 no
C95 C94 H941 119.7 no
C94 C95 C96 121.6(17) yes
C94 C95 H951 118.8 no
C96 C95 H951 119.6 no
C95 C96 C97 118.2(15) yes
C95 C96 C99 120.7(16) yes
C97 C96 C99 120.9(16) yes
C96 C97 C98 119.4(16) yes
C96 C97 C104 119.0(14) yes
C98 C97 C104 121.4(15) yes
C93 C98 C97 120.9(16) yes
C93 C98 C107 121.7(15) yes
C97 C98 C107 117.4(16) yes
C96 C99 O100 123.9(17) yes
C96 C99 N101 117.3(15) yes
O100 C99 N101 118.7(15) yes
C99 N101 C102 124.1(13) yes
C99 N101 C110 120.1(13) yes
C102 N101 C110 115.7(14) yes
N101 C102 O103 120.3(14) yes
N101 C102 C104 117.3(15) yes
O103 C102 C104 122.4(15) yes
C102 C104 C97 121.1(15) yes
C102 C104 C105 120.8(16) yes
C97 C104 C105 118.1(14) yes
C104 C105 C106 123.4(17) yes
C104 C105 H1051 118.0 no
C106 C105 H1051 118.5 no
C105 C106 C107 116.8(16) yes
C105 C106 H1061 121.4 no
C107 C106 H1061 121.8 no
C98 C107 C106 122.7(15) yes
C98 C107 C108 116.8(18) yes
C106 C107 C108 120.5(17) yes
C107 C108 N90 119.9(18) yes
C107 C108 O109 119(2) yes
N90 C108 O109 121.1(18) yes
N101 C110 C111 109.8(11) yes
N101 C110 H1101 109.6 no
C111 C110 H1101 109.3 no
N101 C110 H1102 109.3 no
C111 C110 H1102 109.3 no
H1101 C110 H1102 109.5 no
C110 C111 C112 120.2(10) yes
C110 C111 C116 120.0(10) yes
C112 C111 C116 119.7(6) yes
C111 C112 C113 120.2(6) yes
C111 C112 H1121 120.0 no
C113 C112 H1121 119.8 no
C112 C113 C114 120.1(6) yes
C112 C113 H1131 120.0 no
C114 C113 H1131 119.9 no
C113 C114 C115 119.7(6) yes
C113 C114 C117 120.9(9) yes
C115 C114 C117 119.4(9) yes
C114 C115 C116 120.0(6) yes
C114 C115 H1151 119.9 no
C116 C115 H1151 120.0 no
C115 C116 C111 120.1(6) yes
C115 C116 H1161 119.9 no
C111 C116 H1161 120.0 no
C114 C117 C118 119.9(9) yes
C114 C117 C122 121.3(9) yes
C118 C117 C122 118.8(6) yes
C117 C118 C119 120.4(6) yes
C117 C118 H1181 119.8 no
C119 C118 H1181 119.7 no
C118 C119 C120 120.5(6) yes
C118 C119 H1191 119.8 no
C120 C119 H1191 119.6 no
C119 C120 C121 119.3(6) yes
C119 C120 C123 121.5(11) yes
C121 C120 C123 119.2(11) yes
C120 C121 C122 120.3(6) yes
C120 C121 H1211 120.0 no
C122 C121 H1211 119.8 no
C121 C122 C117 120.7(6) yes
C121 C122 H1221 119.8 no
C117 C122 H1221 119.5 no
C120 C123 N124 110.5(13) yes
C120 C123 H1231 110.0 no
N124 C123 H1231 109.8 no
C120 C123 H1232 108.3 no
N124 C123 H1232 108.7 no
H1231 C123 H1232 109.5 no
C123 N124 N125 117.9(15) yes
C123 N124 C128 127.0(17) yes
N125 N124 C128 114.8(16) yes
N124 N125 N126 105.3(17) yes
N125 N126 C127 110.4(18) yes
N125 N126 C129 123.9(19) yes
C127 N126 C129 125.5(17) yes
N126 C127 C128 107.1(17) yes
N126 C127 C131 119.1(19) yes
C128 C127 C131 134(2) yes
N124 C128 C127 102.2(19) yes
N124 C128 I130 125.4(15) yes
C127 C128 I130 132.3(16) yes
N126 C129 H1291 108.9 no
N126 C129 H1292 111.2 no
H1291 C129 H1292 109.5 no
N126 C129 H1293 108.3 no
H1291 C129 H1293 109.5 no
H1292 C129 H1293 109.5 no
C128 I130 Cl167 173.1(5) yes
C127 C131 O132 109.2(13) yes
C127 C131 H1311 110.3 no
O132 C131 H1311 109.4 no
C127 C131 H1312 109.1 no
O132 C131 H1312 109.4 no
H1311 C131 H1312 109.5 no
C131 O132 C133 116.8(12) yes
O132 C133 C134 115.6(15) yes
O132 C133 C138 125.1(17) yes
C134 C133 C138 119.3(18) yes
C133 C134 C135 118.9(17) yes
C133 C134 H1341 120.7 no
C135 C134 H1341 120.4 no
C134 C135 C136 123.5(18) yes
C134 C135 H1351 118.6 no
C136 C135 H1351 117.8 no
C135 C136 C137 115.7(17) yes
C135 C136 C139 120.6(16) yes
C137 C136 C139 123.6(15) yes
C136 C137 C138 120.4(17) yes
C136 C137 H1371 119.8 no
C138 C137 H1371 119.8 no
C137 C138 C133 122.1(18) yes
C137 C138 H1381 119.1 no
C133 C138 H1381 118.8 no
C136 C139 C140 109.6(8) yes
C136 C139 C150 112.8(8) yes
C140 C139 C150 103.9(4) yes
C136 C139 C160 109.1(8) yes
C140 C139 C160 114.9(4) yes
C150 C139 C160 106.6(4) yes
C139 C140 C141 121.95(4) yes
C139 C140 C145 121.95(4) yes
C141 C140 C145 116.10(3) yes
C140 C141 C142 121.95(4) yes
C140 C141 H1411 119.0 no
C142 C141 H1411 119.1 no
C141 C142 C143 121.95(4) yes
C141 C142 H1421 119.2 no
C143 C142 H1421 118.9 no
C142 C143 C144 116.10(3) yes
C142 C143 C146 121.94(4) yes
C144 C143 C146 121.95(4) yes
C143 C144 C145 121.94(4) yes
C143 C144 H1441 119.0 no
C145 C144 H1441 119.1 no
C144 C145 C140 121.94(4) yes
C144 C145 H1451 119.2 no
C140 C145 H1451 118.9 no
C143 C146 C147 109.68(5) yes
C143 C146 C148 109.68(5) yes
C147 C146 C148 109.26(5) yes
C143 C146 C149 109.68(5) yes
C147 C146 C149 109.26(5) yes
C148 C146 C149 109.26(5) yes
C143 C146 C347 109.68(5) yes
C143 C146 C348 109.68(5) yes
C347 C146 C348 109.26(5) yes
C143 C146 C349 109.68(5) yes
C347 C146 C349 109.26(5) yes
C348 C146 C349 109.26(5) yes
C146 C147 H1471 109.4 no
C146 C147 H1472 106.1 no
H1471 C147 H1472 109.5 no
C146 C147 H1473 112.8 no
H1471 C147 H1473 109.5 no
H1472 C147 H1473 109.5 no
C146 C148 H1481 109.1 no
C146 C148 H1482 106.4 no
H1481 C148 H1482 109.5 no
C146 C148 H1483 112.8 no
H1481 C148 H1483 109.5 no
H1482 C148 H1483 109.5 no
C146 C149 H1491 108.9 no
C146 C149 H1492 113.1 no
H1491 C149 H1492 109.5 no
C146 C149 H1493 106.4 no
H1491 C149 H1493 109.5 no
H1492 C149 H1493 109.5 no
C139 C150 C151 121.95(4) yes
C139 C150 C155 121.95(4) yes
C151 C150 C155 116.10(3) yes
C150 C151 C152 121.96(4) yes
C150 C151 H1511 119.0 no
C152 C151 H1511 119.1 no
C151 C152 C153 121.95(4) yes
C151 C152 H1521 119.2 no
C153 C152 H1521 118.9 no
C152 C153 C154 116.10(3) yes
C152 C153 C156 121.94(4) yes
C154 C153 C156 121.95(4) yes
C153 C154 C155 121.94(4) yes
C153 C154 H1541 119.0 no
C155 C154 H1541 119.1 no
C154 C155 C150 121.94(4) yes
C154 C155 H1551 119.2 no
C150 C155 H1551 118.9 no
C153 C156 C157 109.68(5) yes
C153 C156 C158 109.68(5) yes
C157 C156 C158 109.26(5) yes
C153 C156 C159 109.68(5) yes
C157 C156 C159 109.26(5) yes
C158 C156 C159 109.26(5) yes
C153 C156 C357 109.68(5) yes
C153 C156 C358 109.68(5) yes
C357 C156 C358 109.26(5) yes
C153 C156 C359 109.68(5) yes
C357 C156 C359 109.26(5) yes
C358 C156 C359 109.26(5) yes
C156 C157 H1571 109.2 no
C156 C157 H1572 113.9 no
H1571 C157 H1572 109.5 no
C156 C157 H1573 105.2 no
H1571 C157 H1573 109.5 no
H1572 C157 H1573 109.5 no
C156 C158 H1581 109.1 no
C156 C158 H1582 105.2 no
H1581 C158 H1582 109.5 no
C156 C158 H1583 114.0 no
H1581 C158 H1583 109.5 no
H1582 C158 H1583 109.5 no
C156 C159 H1591 109.1 no
C156 C159 H1592 105.2 no
H1591 C159 H1592 109.5 no
C156 C159 H1593 113.9 no
H1591 C159 H1593 109.5 no
H1592 C159 H1593 109.5 no
C139 C160 C161 121.95(4) yes
C139 C160 C165 121.94(4) yes
C161 C160 C165 116.10(3) yes
C160 C161 C162 121.95(4) yes
C160 C161 H1611 118.4 no
C162 C161 H1611 119.6 no
C161 C162 C163 121.95(4) yes
C161 C162 H1621 118.6 no
C163 C162 H1621 119.4 no
C162 C163 C164 116.10(4) yes
C162 C163 C166 121.94(4) yes
C164 C163 C166 121.94(4) yes
C163 C164 C165 121.95(4) yes
C163 C164 H1641 118.4 no
C165 C164 H1641 119.6 no
C164 C165 C160 121.95(4) yes
C164 C165 H1651 118.6 no
C160 C165 H1651 119.4 no
C163 C166 C167 109.67(5) yes
C163 C166 C168 109.69(5) yes
C167 C166 C168 109.26(5) yes
C163 C166 C169 109.68(5) yes
C167 C166 C169 109.26(5) yes
C168 C166 C169 109.26(5) yes
C163 C166 C367 109.68(5) yes
C163 C166 C368 109.68(5) yes
C367 C166 C368 109.26(5) yes
C163 C166 C369 109.68(5) yes
C367 C166 C369 109.26(5) yes
C368 C166 C369 109.26(5) yes
C166 C167 H1671 109.5 no
C166 C167 H1672 114.9 no
H1671 C167 H1672 109.5 no
C166 C167 H1673 103.7 no
H1671 C167 H1673 109.5 no
H1672 C167 H1673 109.5 no
C166 C168 H1681 109.2 no
C166 C168 H1682 114.9 no
H1681 C168 H1682 109.5 no
C166 C168 H1683 104.1 no
H1681 C168 H1683 109.5 no
H1682 C168 H1683 109.5 no
C166 C169 H1691 108.6 no
C166 C169 H1692 104.2 no
H1691 C169 H1692 109.5 no
C166 C169 H1693 115.4 no
H1691 C169 H1693 109.5 no
H1692 C169 H1693 109.5 no
Cl202 C204 Cl201 113.6(11) yes
Cl202 C204 Cl203 111.5(11) yes
Cl201 C204 Cl203 109.5(10) yes
Cl202 C204 H2041 106.9 no
Cl201 C204 H2041 107.5 no
Cl203 C204 H2041 107.4 no
H2051 O205 H2052 120.3 no
O22 C223 C224 108.19(6) yes
O22 C223 H2231 92.6 no
C224 C223 H2231 110.8 no
O22 C223 H2232 110.6 no
C224 C223 H2232 121.4 no
H2231 C223 H2232 109.5 no
C223 C224 O225 107.25(6) yes
C223 C224 H2241 109.5 no
O225 C224 H2241 138.2 no
C223 C224 H2242 97.0 no
O225 C224 H2242 84.7 no
H2241 C224 H2242 109.5 no
C224 O225 C226 111.08(6) yes
O225 C226 C227 107.69(6) yes
O225 C226 H2261 109.2 no
C227 C226 H2261 109.6 no
O225 C226 H2262 110.8 no
C227 C226 H2262 110.0 no
H2261 C226 H2262 109.5 no
C226 C227 C228 120.12(6) yes
C226 C227 H2271 120.1 no
C228 C227 H2271 119.7 no
C227 C228 C229 120.12(6) yes
C227 C228 H2281 119.7 no
C229 C228 H2281 120.2 no
C228 C229 O230 107.69(6) yes
C228 C229 H2291 110.4 no
O230 C229 H2291 108.3 no
C228 C229 H2292 109.7 no
O230 C229 H2292 111.2 no
H2291 C229 H2292 109.5 no
C229 O230 C231 111.07(6) yes
O230 C231 C232 107.25(6) yes
O230 C231 H2311 99.9 no
C232 C231 H2311 97.7 no
O230 C231 H2312 117.7 no
C232 C231 H2312 120.8 no
H2311 C231 H2312 109.5 no
C231 C232 O33 108.20(6) yes
C231 C232 H2321 112.3 no
O33 C232 H2321 113.5 no
C231 C232 H2322 118.7 no
O33 C232 H2322 93.4 no
H2321 C232 H2322 109.5 no
C56 C257 H2571 109.1 no
C56 C257 H2572 111.0 no
H2571 C257 H2572 109.5 no
C56 C257 H2573 108.3 no
H2571 C257 H2573 109.5 no
H2572 C257 H2573 109.5 no
C56 C258 H2581 108.9 no
C56 C258 H2582 108.3 no
H2581 C258 H2582 109.5 no
C56 C258 H2583 111.2 no
H2581 C258 H2583 109.5 no
H2582 C258 H2583 109.5 no
C56 C259 H2591 109.4 no
C56 C259 H2592 110.9 no
H2591 C259 H2592 109.5 no
C56 C259 H2593 108.1 no
H2591 C259 H2593 109.5 no
H2592 C259 H2593 109.5 no
C66 C267 H2671 109.6 no
C66 C267 H2672 123.5 no
H2671 C267 H2672 109.5 no
C66 C267 H2673 93.9 no
H2671 C267 H2673 109.5 no
H2672 C267 H2673 109.5 no
C66 C268 H2681 109.1 no
C66 C268 H2682 94.3 no
H2681 C268 H2682 109.5 no
C66 C268 H2683 123.6 no
H2681 C268 H2683 109.5 no
H2682 C268 H2683 109.5 no
C66 C269 H2691 108.8 no
C66 C269 H2692 124.0 no
H2691 C269 H2692 109.5 no
C66 C269 H2693 94.2 no
H2691 C269 H2693 109.5 no
H2692 C269 H2693 109.5 no
C76 C277 H2771 108.8 no
C76 C277 H2772 117.6 no
H2771 C277 H2772 109.5 no
C76 C277 H2773 101.6 no
H2771 C277 H2773 109.5 no
H2772 C277 H2773 109.5 no
C76 C278 H2781 109.3 no
C76 C278 H2782 101.4 no
H2781 C278 H2782 109.5 no
C76 C278 H2783 117.3 no
H2781 C278 H2783 109.5 no
H2782 C278 H2783 109.5 no
C76 C279 H2791 109.2 no
C76 C279 H2792 101.6 no
H2791 C279 H2792 109.5 no
C76 C279 H2793 117.2 no
H2791 C279 H2793 109.5 no
H2792 C279 H2793 109.5 no
C146 C347 H3471 109.3 no
C146 C347 H3472 102.7 no
H3471 C347 H3472 109.5 no
C146 C347 H3473 116.2 no
H3471 C347 H3473 109.5 no
H3472 C347 H3473 109.5 no
C146 C348 H3481 109.3 no
C146 C348 H3482 102.8 no
H3481 C348 H3482 109.5 no
C146 C348 H3483 116.0 no
H3481 C348 H3483 109.5 no
H3482 C348 H3483 109.5 no
C146 C349 H3491 108.8 no
C146 C349 H3492 116.4 no
H3491 C349 H3492 109.5 no
C146 C349 H3493 102.9 no
H3491 C349 H3493 109.5 no
H3492 C349 H3493 109.5 no
C156 C357 H3571 109.1 no
C156 C357 H3572 115.7 no
H3571 C357 H3572 109.5 no
C156 C357 H3573 103.4 no
H3571 C357 H3573 109.5 no
H3572 C357 H3573 109.5 no
C156 C358 H3581 109.1 no
C156 C358 H3582 103.4 no
H3581 C358 H3582 109.5 no
C156 C358 H3583 115.7 no
H3581 C358 H3583 109.5 no
H3582 C358 H3583 109.5 no
C156 C359 H3591 109.2 no
C156 C359 H3592 115.6 no
H3591 C359 H3592 109.5 no
C156 C359 H3593 103.4 no
H3591 C359 H3593 109.5 no
H3592 C359 H3593 109.5 no
C166 C367 H3671 109.1 no
C166 C367 H3672 100.2 no
H3671 C367 H3672 109.5 no
C166 C367 H3673 118.6 no
H3671 C367 H3673 109.5 no
H3672 C367 H3673 109.5 no
C166 C368 H3681 109.6 no
C166 C368 H3682 118.1 no
H3681 C368 H3682 109.5 no
C166 C368 H3683 100.2 no
H3681 C368 H3683 109.5 no
H3682 C368 H3683 109.5 no
C166 C369 H3691 108.7 no
C166 C369 H3692 100.6 no
H3691 C369 H3692 109.5 no
C166 C369 H3693 118.6 no
H3691 C369 H3693 109.5 no
H3692 C369 H3693 109.5 no

loop_
_geom_bond_atom_site_label_1
_geom_bond_atom_site_label_2
_geom_bond_distance
_geom_bond_publ_flag
C1 C2 1.397(8) yes
C1 C6 1.396(8) yes
C1 N7 1.50(2) yes
C2 C3 1.396(8) yes
C2 H21 0.950 no
C3 C4 1.400(8) yes
C3 C10 1.55(2) yes
C4 C5 1.401(8) yes
C4 H41 0.950 no
C5 C6 1.395(8) yes
C5 C44 1.51(2) yes
C6 H61 0.950 no
N7 O8 1.20(2) yes
N7 O9 1.22(2) yes
C10 O11 1.22(2) yes
C10 N12 1.30(2) yes
N12 C13 1.50(2) yes
N12 H121 0.950 no
C13 C14 1.52(3) yes
C13 H131 0.950 no
C13 H132 0.950 no
C14 O15 1.40(2) yes
C14 H141 0.950 no
C14 H142 0.950 no
O15 C16 1.397(4) yes
C16 C17 1.397(3) yes
C16 C21 1.401(3) yes
C17 C18 1.403(3) yes
C17 H171 0.950 no
C18 C19 1.399(3) yes
C18 H181 0.950 no
C19 C20 1.401(3) yes
C19 O22 1.397(4) yes
C20 C21 1.402(3) yes
C20 H201 0.950 no
C21 H211 0.950 no
O22 C23 1.427(5) yes
O22 C223 1.423(6) yes
C23 C24 1.518(5) yes
C23 H231 0.950 no
C23 H232 0.950 no
C24 O25 1.426(5) yes
C24 H241 0.950 no
C24 H242 0.950 no
O25 C26 1.427(5) yes
C26 C27 1.519(5) yes
C26 H261 0.950 no
C26 H262 0.950 no
C27 C28 1.334(5) yes
C27 H271 0.950 no
C28 C29 1.518(5) yes
C28 H281 0.950 no
C29 O30 1.427(5) yes
C29 H291 0.950 no
C29 H292 0.950 no
O30 C31 1.425(5) yes
C31 C32 1.517(5) yes
C31 H311 0.950 no
C31 H312 0.950 no
C32 O33 1.429(5) yes
C32 H321 0.950 no
C32 H322 0.950 no
O33 C34 1.396(4) yes
O33 C34 1.396(4) yes
O33 C232 1.430(6) yes
C34 C35 1.400(4) yes
C34 C39 1.400(4) yes
C35 C36 1.404(4) yes
C35 H351 0.950 no
C36 C37 1.401(4) yes
C36 H361 0.950 no
C37 C38 1.399(4) yes
C37 O40 1.397(4) yes
C38 C39 1.405(4) yes
C38 H381 0.950 no
C39 H391 0.950 no
O40 C41 1.44(2) yes
C41 C42 1.51(3) yes
C41 H411 0.950 no
C41 H412 0.950 no
C42 N43 1.45(2) yes
C42 H421 0.950 no
C42 H422 0.950 no
N43 C44 1.34(2) yes
N43 H431 0.950 no
C44 O45 1.26(2) yes
C49 C50 1.559(4) yes
C49 C60 1.560(4) yes
C49 C70 1.563(4) yes
C49 C80 1.613(13) yes
C50 C51 1.372(4) yes
C50 C55 1.371(4) yes
C51 C52 1.423(4) yes
C51 H511 0.950 no
C52 C53 1.372(4) yes
C52 H521 0.950 no
C53 C54 1.371(4) yes
C53 C56 1.562(3) yes
C54 C55 1.424(4) yes
C54 H541 0.950 no
C55 H551 0.950 no
C56 C57 1.549(5) yes
C56 C58 1.549(5) yes
C56 C59 1.550(5) yes
C56 C257 1.549(5) yes
C56 C258 1.550(5) yes
C56 C259 1.550(5) yes
C57 H571 0.950 no
C57 H572 0.950 no
C57 H573 0.950 no
C58 H581 0.950 no
C58 H582 0.950 no
C58 H583 0.950 no
C59 H591 0.950 no
C59 H592 0.950 no
C59 H593 0.950 no
C60 C61 1.372(4) yes
C60 C65 1.372(4) yes
C61 C62 1.424(4) yes
C61 H611 0.950 no
C62 C63 1.373(4) yes
C62 H621 0.950 no
C63 C64 1.371(4) yes
C63 C66 1.562(3) yes
C64 C65 1.425(4) yes
C64 H641 0.950 no
C65 H651 0.950 no
C66 C67 1.550(5) yes
C66 C68 1.550(5) yes
C66 C69 1.550(5) yes
C66 C267 1.551(5) yes
C66 C268 1.550(5) yes
C66 C269 1.549(5) yes
C67 H671 0.950 no
C67 H672 0.950 no
C67 H673 0.950 no
C68 H681 0.950 no
C68 H682 0.950 no
C68 H683 0.950 no
C69 H691 0.950 no
C69 H692 0.950 no
C69 H693 0.950 no
C70 C71 1.373(4) yes
C70 C75 1.373(4) yes
C71 C72 1.424(4) yes
C71 H711 0.950 no
C72 C73 1.374(4) yes
C72 H721 0.950 no
C73 C74 1.372(4) yes
C73 C76 1.563(3) yes
C74 C75 1.424(4) yes
C74 H741 0.950 no
C75 H751 0.950 no
C76 C77 1.550(5) yes
C76 C78 1.550(5) yes
C76 C79 1.550(5) yes
C76 C277 1.550(5) yes
C76 C278 1.550(5) yes
C76 C279 1.550(5) yes
C77 H771 0.950 no
C77 H772 0.950 no
C77 H773 0.950 no
C78 H781 0.950 no
C78 H782 0.950 no
C78 H783 0.950 no
C79 H791 0.950 no
C79 H792 0.950 no
C79 H793 0.950 no
C80 C81 1.395(8) yes
C80 C85 1.399(8) yes
C81 C82 1.395(8) yes
C81 H811 0.950 no
C82 C83 1.396(8) yes
C82 H821 0.950 no
C83 C84 1.394(8) yes
C83 O86 1.393(16) yes
C84 C85 1.398(8) yes
C84 H841 0.950 no
C85 H851 0.950 no
O86 C87 1.407(8) yes
C87 C88 1.536(9) yes
C87 H871 0.950 no
C87 H872 0.950 no
C88 C89 1.532(9) yes
C88 H881 0.950 no
C88 H882 0.950 no
C89 N90 1.46(2) yes
C89 H891 0.950 no
C89 H892 0.950 no
N90 C91 1.41(2) yes
N90 C108 1.43(2) yes
C91 O92 1.26(2) yes
C91 C93 1.47(2) yes
C93 C94 1.39(2) yes
C93 C98 1.43(2) yes
C94 C95 1.40(2) yes
C94 H941 0.950 no
C95 C96 1.39(2) yes
C95 H951 0.950 no
C96 C97 1.45(2) yes
C96 C99 1.47(2) yes
C97 C98 1.39(2) yes
C97 C104 1.44(2) yes
C98 C107 1.47(2) yes
C99 O100 1.212(17) yes
C99 N101 1.416(19) yes
N101 C102 1.444(19) yes
N101 C110 1.502(18) yes
C102 O103 1.244(17) yes
C102 C104 1.46(2) yes
C104 C105 1.39(2) yes
C105 C106 1.43(2) yes
C105 H1051 0.950 no
C106 C107 1.38(2) yes
C106 H1061 0.950 no
C107 C108 1.50(2) yes
C108 O109 1.27(2) yes
C110 C111 1.528(17) yes
C110 H1101 0.950 no
C110 H1102 0.950 no
C111 C112 1.398(8) yes
C111 C116 1.398(8) yes
C112 C113 1.401(8) yes
C112 H1121 0.950 no
C113 C114 1.396(8) yes
C113 H1131 0.950 no
C114 C115 1.402(8) yes
C114 C117 1.558(13) yes
C115 C116 1.401(8) yes
C115 H1151 0.950 no
C116 H1161 0.950 no
C117 C118 1.398(8) yes
C117 C122 1.392(8) yes
C118 C119 1.405(8) yes
C118 H1181 0.950 no
C119 C120 1.388(8) yes
C119 H1191 0.950 no
C120 C121 1.391(8) yes
C120 C123 1.524(17) yes
C121 C122 1.408(8) yes
C121 H1211 0.950 no
C122 H1221 0.950 no
C123 N124 1.52(2) yes
C123 H1231 0.950 no
C123 H1232 0.950 no
N124 N125 1.32(2) yes
N124 C128 1.39(2) yes
N125 N126 1.298(18) yes
N126 C127 1.43(2) yes
N126 C129 1.45(2) yes
C127 C128 1.37(2) yes
C127 C131 1.54(2) yes
C128 I130 2.05(2) yes
C129 H1291 0.950 no
C129 H1292 0.950 no
C129 H1293 0.950 no
I130 Cl167 2.986(6) yes
C131 O132 1.473(19) yes
C131 H1311 0.950 no
C131 H1312 0.950 no
O132 C133 1.388(19) yes
C133 C134 1.38(2) yes
C133 C138 1.36(2) yes
C134 C135 1.40(2) yes
C134 H1341 0.950 no
C135 C136 1.37(2) yes
C135 H1351 0.950 no
C136 C137 1.42(2) yes
C136 C139 1.583(19) yes
C137 C138 1.39(2) yes
C137 H1371 0.950 no
C138 H1381 0.950 no
C139 C140 1.563(4) yes
C139 C150 1.566(4) yes
C139 C160 1.564(4) yes
C140 C141 1.372(4) yes
C140 C145 1.374(4) yes
C141 C142 1.424(4) yes
C141 H1411 0.950 no
C142 C143 1.373(4) yes
C142 H1421 0.950 no
C143 C144 1.373(4) yes
C143 C146 1.563(3) yes
C144 C145 1.424(4) yes
C144 H1441 0.950 no
C145 H1451 0.950 no
C146 C147 1.550(5) yes
C146 C148 1.550(5) yes
C146 C149 1.550(5) yes
C146 C347 1.550(5) yes
C146 C348 1.549(5) yes
C146 C349 1.550(5) yes
C147 H1471 0.950 no
C147 H1472 0.950 no
C147 H1473 0.950 no
C148 H1481 0.950 no
C148 H1482 0.950 no
C148 H1483 0.950 no
C149 H1491 0.950 no
C149 H1492 0.950 no
C149 H1493 0.950 no
C150 C151 1.372(4) yes
C150 C155 1.372(4) yes
C151 C152 1.425(4) yes
C151 H1511 0.950 no
C152 C153 1.371(4) yes
C152 H1521 0.950 no
C153 C154 1.373(4) yes
C153 C156 1.564(3) yes
C154 C155 1.425(4) yes
C154 H1541 0.950 no
C155 H1551 0.950 no
C156 C157 1.550(5) yes
C156 C158 1.550(5) yes
C156 C159 1.552(5) yes
C156 C357 1.550(5) yes
C156 C358 1.550(5) yes
C156 C359 1.550(5) yes
C157 H1571 0.950 no
C157 H1572 0.950 no
C157 H1573 0.950 no
C158 H1581 0.950 no
C158 H1582 0.950 no
C158 H1583 0.950 no
C159 H1591 0.950 no
C159 H1592 0.950 no
C159 H1593 0.950 no
C160 C161 1.371(4) yes
C160 C165 1.373(4) yes
C161 C162 1.424(4) yes
C161 H1611 0.950 no
C162 C163 1.373(4) yes
C162 H1621 0.950 no
C163 C164 1.372(4) yes
C163 C166 1.563(3) yes
C164 C165 1.423(4) yes
C164 H1641 0.950 no
C165 H1651 0.950 no
C166 C167 1.549(5) yes
C166 C168 1.550(5) yes
C166 C169 1.550(5) yes
C166 C367 1.550(5) yes
C166 C368 1.550(5) yes
C166 C369 1.550(5) yes
C167 H1671 0.950 no
C167 H1672 0.950 no
C167 H1673 0.950 no
C168 H1681 0.950 no
C168 H1682 0.950 no
C168 H1683 0.950 no
C169 H1691 0.950 no
C169 H1692 0.950 no
C169 H1693 0.950 no
Cl201 C204 1.776(9) yes
Cl202 C204 1.776(9) yes
Cl203 C204 1.768(9) yes
C204 H2041 0.950 no
O205 H2051 1.008 no
O205 H2052 1.055 no
C223 C224 1.514(6) yes
C223 H2231 0.950 no
C223 H2232 0.950 no
C224 O225 1.420(6) yes
C224 H2241 0.950 no
C224 H2242 0.950 no
O225 C226 1.426(6) yes
C226 C227 1.519(6) yes
C226 H2261 0.950 no
C226 H2262 0.950 no
C227 C228 1.330(6) yes
C227 H2271 0.950 no
C228 C229 1.517(6) yes
C228 H2281 0.950 no
C229 O230 1.423(6) yes
C229 H2291 0.950 no
C229 H2292 0.950 no
O230 C231 1.421(6) yes
C231 C232 1.515(6) yes
C231 H2311 0.950 no
C231 H2312 0.950 no
C232 H2321 0.950 no
C232 H2322 0.950 no
C257 H2571 0.950 no
C257 H2572 0.950 no
C257 H2573 0.950 no
C258 H2581 0.950 no
C258 H2582 0.950 no
C258 H2583 0.950 no
C259 H2591 0.950 no
C259 H2592 0.950 no
C259 H2593 0.950 no
C267 H2671 0.950 no
C267 H2672 0.950 no
C267 H2673 0.950 no
C268 H2681 0.950 no
C268 H2682 0.950 no
C268 H2683 0.950 no
C269 H2691 0.950 no
C269 H2692 0.950 no
C269 H2693 0.950 no
C277 H2771 0.950 no
C277 H2772 0.950 no
C277 H2773 0.950 no
C278 H2781 0.950 no
C278 H2782 0.950 no
C278 H2783 0.950 no
C279 H2791 0.950 no
C279 H2792 0.950 no
C279 H2793 0.950 no
C347 H3471 0.950 no
C347 H3472 0.950 no
C347 H3473 0.950 no
C348 H3481 0.950 no
C348 H3482 0.950 no
C348 H3483 0.950 no
C349 H3491 0.950 no
C349 H3492 0.950 no
C349 H3493 0.950 no
C357 H3571 0.950 no
C357 H3572 0.950 no
C357 H3573 0.950 no
C358 H3581 0.950 no
C358 H3582 0.950 no
C358 H3583 0.950 no
C359 H3591 0.950 no
C359 H3592 0.950 no
C359 H3593 0.950 no
C367 H3671 0.950 no
C367 H3672 0.950 no
C367 H3673 0.950 no
C368 H3681 0.950 no
C368 H3682 0.950 no
C368 H3683 0.950 no
C369 H3691 0.950 no
C369 H3692 0.950 no
C369 H3693 0.950 no

loop_
_geom_hbond_atom_site_label_D
_geom_hbond_atom_site_label_H
_geom_hbond_atom_site_label_A
_geom_hbond_site_symmetry_A
_geom_hbond_angle_DHA
_geom_hbond_distance_DH
_geom_hbond_distance_HA
_geom_hbond_distance_DA
_geom_hbond_publ_flag
C65 H651 C71 . 127.6(3) 0.950 2.326 3.00(3) yes
C67 H671 O92 2_744 150.9(10) 0.950 2.511 3.37(3) yes
C69 H691 O92 2_744 149.9(10) 0.950 2.543 3.40(3) yes
C77 H772 O25 2_645 130.4(17) 0.950 2.494 3.19(3) yes
C81 H811 C61 . 130.9(4) 0.950 2.394 3.10(3) yes
C118 H1181 O11 2_655 158.3(4) 0.950 2.490 3.39(3) yes
C129 H1291 O30 . 143.7(15) 0.950 2.567 3.38(3) yes
C129 H1293 O25 . 158.2(11) 0.950 2.585 3.49(3) yes
C129 H1293 C26 . 127.1(13) 0.950 2.597 3.26(3) yes
C129 H1293 O225 . 135.5(7) 0.950 2.392 3.14(3) yes
C137 H1371 C151 . 122.8(4) 0.950 2.588 3.20(3) yes
C141 H1411 C135 . 124.5(5) 0.950 2.506 3.14(3) yes
C155 H1551 C165 . 126.5(2) 0.950 2.436 3.10(3) yes
C161 H1611 C145 . 130.3(2) 0.950 2.396 3.10(3) yes
C204 H2041 O33 2_655 169.8(4) 0.950 2.260 3.20(3) yes
O205 H2051 C32 . 141.1(14) 1.008 2.507 3.35(3) yes
C24 H2242 C226 . 121(3) 0.808 2.464 2.96(3) yes
C267 H2671 O92 2_744 165.7(7) 0.950 2.257 3.19(3) yes
C277 H2771 C27 2_645 131.2(17) 0.950 2.460 3.17(3) yes
C279 H2791 C57 1_455 141.8(17) 0.950 2.535 3.33(3) yes
C349 H3492 O8 2_665 145(2) 0.950 2.133 2.96(3) yes
C359 H3591 C83 2_755 142.6(16) 0.950 2.553 3.36(3) yes
C229 H2292 C257 2_745 169.0(14) 0.950 2.581 3.52(3) yes
C227 H2271 C134 . 137.5(6) 0.950 2.514 3.28(3) yes
C27 H271 C277 2_645 129.2(19) 0.950 2.479 3.17(3) yes

loop_
_platon_squeeze_void_nr
_platon_squeeze_void_average_x
_platon_squeeze_void_average_y
_platon_squeeze_void_average_z
_platon_squeeze_void_volume
_platon_squeeze_void_count_electrons
_platon_squeeze_void_content
1 0.000 0.726 0.150 40 4 ' '
2 0.000 0.274 0.850 41 4 ' '
3 0.083 0.929 0.660 7 0 ' '
4 0.500 0.500 0.500 525 105 ' '
5 0.917 0.071 0.340 7 0 ' '
